data_4337678
loop_
_publ_author_name
'Kobayashi, Atsushi'
'Ohba, Tadashi'
'Saitoh, Erika'
'Suzuki, Yui'
'Noro, Shin-Ichiro'
'Chang, Ho-Chol'
'Kato, Masako'

_publ_section_title
;
 Flexible Coordination Polymers Composed of Luminescent Ruthenium(II)
 Metalloligands: Importance of the Position of the Coordination Site in
 Metalloligands.
;
_journal_issue 6
_journal_name_full 'Inorganic chemistry'
_journal_page_first 2910
_journal_page_last 2921
_journal_paper_doi 10.1021/ic402683j
_journal_volume 53
_journal_year 2014
_chemical_formula_moiety 'C36 H36 N6 O21 Ru Sr2'
_chemical_formula_sum 'C36 H36 N6 O21 Ru Sr2'
_chemical_formula_weight 1165.02
_space_group_IT_number 14
_symmetry_cell_setting monoclinic
_symmetry_Int_Tables_number 14
_symmetry_space_group_name_Hall '-P 2yn'
_symmetry_space_group_name_H-M 'P 1 21/n 1'
_atom_sites_solution_hydrogens geom
_atom_sites_solution_primary direct
_atom_sites_solution_secondary difmap
_cell_angle_alpha 90.0000
_cell_angle_beta 111.957(2)
_cell_angle_gamma 90.0000
_cell_formula_units_Z 8
_cell_length_a 24.750(5)
_cell_length_b 15.008(3)
_cell_length_c 25.792(6)
_cell_measurement_reflns_used 22174
_cell_measurement_temperature 150
_cell_measurement_theta_max 29.96
_cell_measurement_theta_min 2.03
_cell_volume 8885(3)
_computing_cell_refinement CrystalClear
_computing_data_collection 'CrystalClear (Rigaku/MSC Inc., 2005)'
_computing_data_reduction CrystalClear
_computing_molecular_graphics 'CrystalStructure 4.0'
_computing_publication_material 'CrystalStructure 4.0 (Rigaku, 2010)'
_computing_structure_refinement 'SHELXL97 (Sheldrick, 2008)'
_computing_structure_solution 'SIR2004 (Burla, et al., 2005)'
_diffrn_ambient_temperature 150
_diffrn_detector_area_resol_mean 7.314
_diffrn_measured_fraction_theta_full 0.995
_diffrn_measured_fraction_theta_max 0.995
_diffrn_measurement_device_type 'Rigaku Mercury70'
_diffrn_measurement_method \w
_diffrn_radiation_type synchrotron
_diffrn_radiation_wavelength 0.68890
_diffrn_reflns_av_R_equivalents 0.0593
_diffrn_reflns_limit_h_max 35
_diffrn_reflns_limit_h_min -35
_diffrn_reflns_limit_k_max 21
_diffrn_reflns_limit_k_min -21
_diffrn_reflns_limit_l_max 37
_diffrn_reflns_limit_l_min -37
_diffrn_reflns_number 140118
_diffrn_reflns_theta_full 29.96
_diffrn_reflns_theta_max 29.93
_diffrn_standards_number 0
_exptl_absorpt_coefficient_mu 2.600
_exptl_absorpt_correction_T_max 1.000
_exptl_absorpt_correction_T_min 0.509
_exptl_absorpt_correction_type multi-scan
_exptl_absorpt_process_details 'REQAB (Rigaku, 1998)'
_exptl_crystal_colour red
_exptl_crystal_density_diffrn 1.742
_exptl_crystal_density_method 'not measured'
_exptl_crystal_description platelet
_exptl_crystal_F_000 4656.00
_exptl_crystal_size_max 0.120
_exptl_crystal_size_mid 0.100
_exptl_crystal_size_min 0.030
_refine_diff_density_max 5.410
_refine_diff_density_min -2.360
_refine_ls_extinction_method none
_refine_ls_goodness_of_fit_ref 1.022
_refine_ls_hydrogen_treatment constr
_refine_ls_number_parameters 1189
_refine_ls_number_reflns 28154
_refine_ls_number_restraints 0
_refine_ls_R_factor_gt 0.0767
_refine_ls_shift/su_max 0.025
_refine_ls_structure_factor_coef Fsqd
_refine_ls_weighting_details 'w = 1/[\s^2^(Fo^2^)+(0.1617P)^2^+18.5411P] where P=(Fo^2^+2Fc^2^)/3'
_refine_ls_weighting_scheme calc
_refine_ls_wR_factor_ref 0.2436
_reflns_number_gt 21719
_reflns_number_total 28154
_reflns_threshold_expression F^2^>2.0\s(F^2^)
_cod_data_source_file ic402683j_si_001.cif
_cod_data_source_block '_Sr2[4Ru]'
_cod_database_code 4337678

loop_
_symmetry_equiv_pos_site_id
_symmetry_equiv_pos_as_xyz
1 +X,+Y,+Z
2 1/2-X,1/2+Y,1/2-Z
3 -X,-Y,-Z
4 1/2+X,1/2-Y,1/2+Z

loop_
_atom_site_label
_atom_site_type_symbol
_atom_site_fract_x
_atom_site_fract_y
_atom_site_fract_z
_atom_site_U_iso_or_equiv
_atom_site_adp_type
_atom_site_occupancy
_atom_site_symmetry_multiplicity
_atom_site_calc_flag
_atom_site_refinement_flags
Ru(1) Ru 0.373778(15) 0.06079(2) 0.805764(15) 0.02196(9) Uani 1.0 4 d .
Ru(2) Ru 0.644365(15) 0.05601(2) 0.704867(17) 0.02618(9) Uani 1.0 4 d .
Sr(1) Sr 0.045280(17) 0.06520(3) 0.869490(17) 0.02272(9) Uani 1.0 4 d .
Sr(2) Sr 0.984953(18) 0.05575(3) 0.707970(18) 0.02482(10) Uani 1.0 4 d .
Sr(3) Sr 0.232712(18) -0.21521(3) 0.999858(19) 0.02771(10) Uani 1.0 4 d .
Sr(4) Sr 0.20187(2) 0.03442(3) 0.536544(19) 0.02971(11) Uani 1.0 4 d .
O(1) O 0.0751(3) 0.0086(10) 0.7012(4) 0.149(5) Uani 1.0 4 d .
O(2) O 0.0867(3) -0.0628(5) 0.6320(2) 0.0621(16) Uani 1.0 4 d .
O(3) O 0.17874(18) 0.2910(3) 0.8955(2) 0.0453(10) Uani 1.0 4 d .
O(4) O 0.25278(19) 0.3872(3) 0.92456(19) 0.0415(9) Uani 1.0 4 d .
O(5) O 0.28314(18) -0.2813(3) 0.94123(17) 0.0364(8) Uani 1.0 4 d .
O(6) O 0.3226(3) -0.3631(3) 0.8924(2) 0.0535(13) Uani 1.0 4 d .
O(7) O 0.44286(15) -0.3462(3) 0.71573(14) 0.0284(7) Uani 1.0 4 d .
O(8) O 0.46745(18) -0.2611(3) 0.65709(16) 0.0344(8) Uani 1.0 4 d .
O(9) O 0.37612(16) 0.4588(3) 0.65640(16) 0.0357(8) Uani 1.0 4 d .
O(10) O 0.46897(16) 0.4440(3) 0.71225(15) 0.0307(8) Uani 1.0 4 d .
O(11) O 0.65731(16) 0.2411(3) 0.91976(16) 0.0352(8) Uani 1.0 4 d .
O(12) O 0.67500(17) 0.1075(3) 0.95823(19) 0.0450(10) Uani 1.0 4 d .
O(13) O 0.94545(15) -0.0279(3) 0.84690(17) 0.0366(8) Uani 1.0 4 d .
O(14) O 0.94430(14) 0.0806(3) 0.78750(15) 0.0315(7) Uani 1.0 4 d .
O(15) O 0.7955(3) 0.2617(5) 0.5556(3) 0.0727(17) Uani 1.0 4 d .
O(16) O 0.7264(3) 0.3662(4) 0.5400(3) 0.0587(14) Uani 1.0 4 d .
O(17) O 0.6902(2) 0.4462(3) 0.86851(16) 0.0389(9) Uani 1.0 4 d .
O(18) O 0.5953(3) 0.4528(4) 0.8179(2) 0.0576(15) Uani 1.0 4 d .
O(19) O 0.3923(3) 0.3102(4) 0.5849(3) 0.0592(13) Uani 1.0 4 d .
O(20) O 0.35296(19) 0.1812(4) 0.5582(3) 0.0654(15) Uani 1.0 4 d .
O(21) O 0.5541(3) -0.2112(4) 0.8832(3) 0.0596(14) Uani 1.0 4 d .
O(22) O 0.5776(3) -0.3164(3) 0.8331(2) 0.0516(12) Uani 1.0 4 d .
O(23) O 0.6306(3) -0.3824(3) 0.60618(19) 0.0454(10) Uani 1.0 4 d .
O(24) O 0.6846(3) -0.3164(3) 0.5652(3) 0.0528(12) Uani 1.0 4 d .
O(25) O 0.1413(2) 0.1381(4) 0.9306(2) 0.0531(12) Uani 1.0 4 d .
O(26) O 0.0723(3) -0.0403(4) 0.9526(2) 0.0509(12) Uani 1.0 4 d .
O(27) O -0.0090(3) 0.1378(4) 0.9270(2) 0.0531(12) Uani 1.0 4 d .
O(28) O 0.9699(3) -0.0045(6) 0.6047(3) 0.0755(18) Uani 1.0 4 d .
O(29) O 0.21216(18) -0.0736(4) 0.9433(2) 0.0514(12) Uani 1.0 4 d .
O(30) O 0.24988(16) -0.3836(3) 1.02900(15) 0.0327(8) Uani 1.0 4 d .
O(31) O 0.1107(2) -0.0415(4) 0.5390(2) 0.0477(10) Uani 1.0 4 d .
O(32) O 0.3102(3) 0.0520(4) 0.6045(2) 0.0521(12) Uani 1.0 4 d .
O(33) O 0.1879(3) -0.0701(3) 0.45012(19) 0.0525(12) Uani 1.0 4 d .
O(34) O 0.1181(2) 0.1135(4) 0.4601(2) 0.0517(12) Uani 1.0 4 d .
O(35) O 0.1357(4) 0.0367(4) 1.0546(3) 0.0696(17) Uani 1.0 4 d .
O(36) O 0.8005(4) 0.4429(4) 0.4895(3) 0.0684(17) Uani 1.0 4 d .
O(37) O 0.9123(5) 0.3798(6) 0.5124(4) 0.116(3) Uani 1.0 4 d .
O(38) O 0.1868(3) 0.4674(4) 0.0262(2) 0.0514(11) Uani 1.0 4 d .
O(39) O 0.8829(3) 0.5914(4) 0.0734(3) 0.0593(13) Uani 1.0 4 d .
O(40) O 0.9919(3) 0.6476(4) 0.0819(3) 0.0582(13) Uani 1.0 4 d .
O(41) O 0.0340(4) 0.1306(5) 0.0444(3) 0.0786(18) Uani 1.0 4 d .
O(42) O 0.4609(4) 0.3482(6) 0.0469(4) 0.095(3) Uani 1.0 4 d .
N(1) N 0.28795(16) 0.0359(3) 0.75695(17) 0.0236(7) Uani 1.0 4 d .
N(2) N 0.33217(17) 0.1457(3) 0.84123(18) 0.0272(8) Uani 1.0 4 d .
N(3) N 0.40525(17) -0.0396(3) 0.77073(17) 0.0242(7) Uani 1.0 4 d .
N(4) N 0.36532(19) -0.0480(3) 0.85118(17) 0.0267(8) Uani 1.0 4 d .
N(5) N 0.38481(16) 0.1691(3) 0.76111(16) 0.0247(7) Uani 1.0 4 d .
N(6) N 0.45857(17) 0.0961(3) 0.85216(16) 0.0256(7) Uani 1.0 4 d .
N(7) N 0.73246(15) 0.0311(3) 0.73758(18) 0.0265(8) Uani 1.0 4 d .
N(8) N 0.67247(16) 0.1353(3) 0.65363(18) 0.0294(8) Uani 1.0 4 d .
N(9) N 0.64907(16) 0.1704(3) 0.75022(17) 0.0270(8) Uani 1.0 4 d .
N(10) N 0.56009(16) 0.0995(3) 0.67129(18) 0.0280(8) Uani 1.0 4 d .
N(11) N 0.62282(17) -0.0335(3) 0.75467(18) 0.0278(8) Uani 1.0 4 d .
N(12) N 0.63459(17) -0.0604(3) 0.65995(18) 0.0277(8) Uani 1.0 4 d .
C(1) C 0.2684(2) -0.0189(3) 0.7123(2) 0.0293(9) Uani 1.0 4 d .
C(2) C 0.2099(3) -0.0387(4) 0.6853(3) 0.0327(10) Uani 1.0 4 d .
C(3) C 0.1697(2) -0.0016(5) 0.7038(3) 0.0368(12) Uani 1.0 4 d .
C(4) C 0.1893(3) 0.0560(4) 0.7496(3) 0.0358(11) Uani 1.0 4 d .
C(5) C 0.2482(2) 0.0749(4) 0.7751(2) 0.0269(9) Uani 1.0 4 d .
C(6) C 0.2730(2) 0.1391(3) 0.8213(2) 0.0277(9) Uani 1.0 4 d .
C(7) C 0.2395(3) 0.1898(4) 0.8423(3) 0.0317(10) Uani 1.0 4 d .
C(8) C 0.2664(3) 0.2521(3) 0.8842(3) 0.0307(9) Uani 1.0 4 d .
C(9) C 0.3265(3) 0.2586(4) 0.9048(3) 0.0336(10) Uani 1.0 4 d .
C(10) C 0.3579(3) 0.2044(4) 0.8824(3) 0.0348(11) Uani 1.0 4 d .
C(11) C 0.1058(3) -0.0214(8) 0.6766(3) 0.066(3) Uani 1.0 4 d .
C(12) C 0.2295(3) 0.3146(4) 0.9040(3) 0.0338(10) Uani 1.0 4 d .
C(13) C 0.4298(2) -0.0309(3) 0.7324(2) 0.0267(9) Uani 1.0 4 d .
C(14) C 0.4467(2) -0.1029(3) 0.70851(19) 0.0270(9) Uani 1.0 4 d .
C(15) C 0.43643(19) -0.1893(3) 0.72378(18) 0.0241(8) Uani 1.0 4 d .
C(16) C 0.4126(3) -0.1990(3) 0.7638(2) 0.0275(9) Uani 1.0 4 d .
C(17) C 0.3970(2) -0.1245(3) 0.7865(2) 0.0254(8) Uani 1.0 4 d .
C(18) C 0.3717(2) -0.1288(3) 0.8296(2) 0.0272(9) Uani 1.0 4 d .
C(19) C 0.3548(3) -0.2080(3) 0.8482(2) 0.0311(10) Uani 1.0 4 d .
C(20) C 0.3322(3) -0.2052(3) 0.8898(3) 0.0322(10) Uani 1.0 4 d .
C(21) C 0.3281(3) -0.1229(4) 0.9131(3) 0.0344(11) Uani 1.0 4 d .
C(22) C 0.3448(3) -0.0463(4) 0.8925(3) 0.0334(10) Uani 1.0 4 d .
C(23) C 0.4508(2) -0.2707(3) 0.69678(19) 0.0254(8) Uani 1.0 4 d .
C(24) C 0.3109(3) -0.2897(4) 0.9085(3) 0.0365(11) Uani 1.0 4 d .
C(25) C 0.34351(19) 0.2053(3) 0.7158(2) 0.0289(9) Uani 1.0 4 d .
C(26) C 0.3513(2) 0.2863(3) 0.6926(2) 0.0290(9) Uani 1.0 4 d .
C(27) C 0.40427(19) 0.3307(3) 0.71658(19) 0.0260(8) Uani 1.0 4 d .
C(28) C 0.44725(19) 0.2923(3) 0.76309(19) 0.0253(8) Uani 1.0 4 d .
C(29) C 0.43671(18) 0.2127(3) 0.78447(18) 0.0228(8) Uani 1.0 4 d .
C(30) C 0.48010(18) 0.1670(3) 0.83352(19) 0.0243(8) Uani 1.0 4 d .
C(31) C 0.5382(2) 0.1928(4) 0.85835(19) 0.0271(9) Uani 1.0 4 d .
C(32) C 0.57638(19) 0.1429(3) 0.90259(19) 0.0268(9) Uani 1.0 4 d .
C(33) C 0.5538(3) 0.0707(4) 0.9218(3) 0.0331(10) Uani 1.0 4 d .
C(34) C 0.4955(3) 0.0502(4) 0.8964(3) 0.0345(11) Uani 1.0 4 d .
C(35) C 0.4167(2) 0.4182(3) 0.69352(19) 0.0266(9) Uani 1.0 4 d .
C(36) C 0.6409(2) 0.1662(4) 0.9284(2) 0.0304(9) Uani 1.0 4 d .
C(37) C 0.7606(2) -0.0255(4) 0.7796(2) 0.0300(9) Uani 1.0 4 d .
C(38) C 0.8215(2) -0.0332(4) 0.8031(2) 0.0285(9) Uani 1.0 4 d .
C(39) C 0.85398(18) 0.0209(4) 0.7817(2) 0.0267(9) Uani 1.0 4 d .
C(40) C 0.82560(19) 0.0761(4) 0.7365(2) 0.0270(9) Uani 1.0 4 d .
C(41) C 0.76464(18) 0.0792(3) 0.7148(2) 0.0258(8) Uani 1.0 4 d .
C(42) C 0.73097(19) 0.1362(3) 0.6672(2) 0.0284(9) Uani 1.0 4 d .
C(43) C 0.7571(3) 0.1857(4) 0.6373(3) 0.0346(10) Uani 1.0 4 d .
C(44) C 0.7228(3) 0.2393(4) 0.5934(3) 0.0383(11) Uani 1.0 4 d .
C(45) C 0.6631(3) 0.2399(4) 0.5804(3) 0.0414(13) Uani 1.0 4 d .
C(46) C 0.6392(3) 0.1865(4) 0.6107(3) 0.0393(12) Uani 1.0 4 d .
C(47) C 0.91965(19) 0.0234(4) 0.80716(19) 0.0264(9) Uani 1.0 4 d .
C(48) C 0.7515(3) 0.2923(5) 0.5603(3) 0.0469(15) Uani 1.0 4 d .
C(49) C 0.6957(2) 0.1990(4) 0.7943(3) 0.0312(10) Uani 1.0 4 d .
C(50) C 0.6962(2) 0.2786(4) 0.8206(2) 0.0290(9) Uani 1.0 4 d .
C(51) C 0.64697(19) 0.3319(3) 0.80189(18) 0.0249(8) Uani 1.0 4 d .
C(52) C 0.5988(2) 0.3051(3) 0.7557(2) 0.0273(9) Uani 1.0 4 d .
C(53) C 0.60079(19) 0.2240(3) 0.7309(2) 0.0262(9) Uani 1.0 4 d .
C(54) C 0.55100(19) 0.1851(3) 0.6846(2) 0.0268(9) Uani 1.0 4 d .
C(55) C 0.4984(2) 0.2296(4) 0.6566(3) 0.0296(9) Uani 1.0 4 d .
C(56) C 0.45271(19) 0.1833(4) 0.6170(3) 0.0317(10) Uani 1.0 4 d .
C(57) C 0.4604(2) 0.0939(4) 0.6077(3) 0.0356(11) Uani 1.0 4 d .
C(58) C 0.5142(2) 0.0538(4) 0.6347(3) 0.0330(11) Uani 1.0 4 d .
C(59) C 0.6443(3) 0.4173(4) 0.8323(2) 0.0343(11) Uani 1.0 4 d .
C(60) C 0.3956(3) 0.2287(4) 0.5835(3) 0.0374(12) Uani 1.0 4 d .
C(61) C 0.6158(3) -0.0137(4) 0.8030(3) 0.0346(11) Uani 1.0 4 d .
C(62) C 0.5999(3) -0.0762(4) 0.8336(3) 0.0391(12) Uani 1.0 4 d .
C(63) C 0.5915(3) -0.1650(4) 0.8153(3) 0.0345(11) Uani 1.0 4 d .
C(64) C 0.5996(2) -0.1857(4) 0.7660(3) 0.0310(10) Uani 1.0 4 d .
C(65) C 0.61504(19) -0.1196(4) 0.7366(2) 0.0286(9) Uani 1.0 4 d .
C(66) C 0.62582(19) -0.1343(4) 0.6845(2) 0.0287(9) Uani 1.0 4 d .
C(67) C 0.6286(3) -0.2187(4) 0.6623(2) 0.0309(10) Uani 1.0 4 d .
C(68) C 0.6416(2) -0.2256(4) 0.6143(2) 0.0306(10) Uani 1.0 4 d .
C(69) C 0.6471(3) -0.1486(4) 0.5880(3) 0.0346(10) Uani 1.0 4 d .
C(70) C 0.6436(3) -0.0657(4) 0.6113(3) 0.0331(10) Uani 1.0 4 d .
C(71) C 0.5727(3) -0.2364(5) 0.8465(3) 0.0425(13) Uani 1.0 4 d .
C(72) C 0.6524(3) -0.3158(4) 0.5930(3) 0.0344(10) Uani 1.0 4 d .
H(1) H 0.2958 -0.0448 0.6990 0.0351 Uiso 1.0 4 calc R
H(2) H 0.1977 -0.0779 0.6541 0.0392 Uiso 1.0 4 calc R
H(4) H 0.1623 0.0821 0.7633 0.0429 Uiso 1.0 4 calc R
H(7) H 0.1984 0.1825 0.8283 0.0380 Uiso 1.0 4 calc R
H(9) H 0.3461 0.2996 0.9338 0.0403 Uiso 1.0 4 calc R
H(10) H 0.3992 0.2091 0.8969 0.0417 Uiso 1.0 4 calc R
H(13) H 0.4359 0.0273 0.7212 0.0320 Uiso 1.0 4 calc R
H(14) H 0.4649 -0.0941 0.6824 0.0324 Uiso 1.0 4 calc R
H(16) H 0.4068 -0.2568 0.7759 0.0330 Uiso 1.0 4 calc R
H(19) H 0.3588 -0.2635 0.8322 0.0373 Uiso 1.0 4 calc R
H(21) H 0.3142 -0.1191 0.9427 0.0412 Uiso 1.0 4 calc R
H(22) H 0.3415 0.0096 0.9084 0.0400 Uiso 1.0 4 calc R
H(25) H 0.3076 0.1747 0.6989 0.0347 Uiso 1.0 4 calc R
H(26) H 0.3210 0.3105 0.6610 0.0348 Uiso 1.0 4 calc R
H(28) H 0.4839 0.3211 0.7801 0.0304 Uiso 1.0 4 calc R
H(31) H 0.5518 0.2440 0.8453 0.0325 Uiso 1.0 4 calc R
H(33) H 0.5784 0.0359 0.9522 0.0397 Uiso 1.0 4 calc R
H(34) H 0.4805 0.0017 0.9105 0.0414 Uiso 1.0 4 calc R
H(37) H 0.7381 -0.0620 0.7940 0.0360 Uiso 1.0 4 calc R
H(38) H 0.8400 -0.0739 0.8327 0.0341 Uiso 1.0 4 calc R
H(40) H 0.8472 0.1115 0.7206 0.0324 Uiso 1.0 4 calc R
H(43) H 0.7980 0.1830 0.6470 0.0415 Uiso 1.0 4 calc R
H(45) H 0.6385 0.2767 0.5511 0.0497 Uiso 1.0 4 calc R
H(46) H 0.5982 0.1862 0.6006 0.0471 Uiso 1.0 4 calc R
H(49) H 0.7295 0.1625 0.8076 0.0375 Uiso 1.0 4 calc R
H(50) H 0.7298 0.2970 0.8513 0.0348 Uiso 1.0 4 calc R
H(52) H 0.5652 0.3419 0.7414 0.0327 Uiso 1.0 4 calc R
H(55) H 0.4940 0.2904 0.6644 0.0355 Uiso 1.0 4 calc R
H(57) H 0.4288 0.0602 0.5828 0.0428 Uiso 1.0 4 calc R
H(58) H 0.5191 -0.0071 0.6274 0.0396 Uiso 1.0 4 calc R
H(61) H 0.6222 0.0458 0.8163 0.0415 Uiso 1.0 4 calc R
H(62) H 0.5945 -0.0594 0.8668 0.0470 Uiso 1.0 4 calc R
H(64) H 0.5944 -0.2452 0.7524 0.0372 Uiso 1.0 4 calc R
H(67) H 0.6218 -0.2708 0.6799 0.0371 Uiso 1.0 4 calc R
H(69) H 0.6534 -0.1515 0.5539 0.0415 Uiso 1.0 4 calc R
H(70) H 0.6476 -0.0127 0.5930 0.0397 Uiso 1.0 4 calc R

loop_
_atom_site_aniso_label
_atom_site_aniso_U_11
_atom_site_aniso_U_22
_atom_site_aniso_U_33
_atom_site_aniso_U_12
_atom_site_aniso_U_13
_atom_site_aniso_U_23
Ru(1) 0.02151(16) 0.01441(15) 0.02897(17) -0.00279(10) 0.00831(13) -0.00199(11)
Ru(2) 0.01614(15) 0.02294(17) 0.03509(19) 0.00261(11) 0.00455(13) -0.00312(13)
Sr(1) 0.02006(18) 0.02251(19) 0.02423(19) -0.00068(13) 0.00670(14) 0.00049(13)
Sr(2) 0.02172(19) 0.0222(2) 0.0269(2) 0.00189(13) 0.00496(15) -0.00098(14)
Sr(3) 0.02150(19) 0.0291(3) 0.0325(2) -0.00017(14) 0.01001(16) 0.00569(16)
Sr(4) 0.0367(3) 0.0228(2) 0.0306(2) 0.00294(16) 0.01369(18) 0.00113(15)
O(1) 0.025(3) 0.336(15) 0.086(5) -0.020(5) 0.021(3) -0.109(8)
O(2) 0.039(3) 0.105(5) 0.042(3) -0.029(3) 0.015(2) -0.023(3)
O(3) 0.036(2) 0.037(3) 0.063(3) -0.0033(16) 0.019(2) -0.0160(19)
O(4) 0.051(3) 0.0250(18) 0.054(3) -0.0035(16) 0.026(2) -0.0103(17)
O(5) 0.048(3) 0.0286(18) 0.044(2) -0.0057(15) 0.0294(18) -0.0024(15)
O(6) 0.100(4) 0.0220(18) 0.061(3) -0.006(2) 0.056(3) -0.0030(18)
O(7) 0.0360(17) 0.0194(15) 0.0312(16) 0.0057(12) 0.0141(14) 0.0022(12)
O(8) 0.050(3) 0.0246(16) 0.0374(19) 0.0001(15) 0.0262(17) -0.0005(14)
O(9) 0.0310(18) 0.0280(17) 0.0369(19) -0.0046(14) -0.0001(15) 0.0076(14)
O(10) 0.0272(16) 0.0250(16) 0.0324(17) -0.0088(12) 0.0026(14) 0.0037(13)
O(11) 0.0276(17) 0.037(2) 0.0366(19) -0.0020(14) 0.0069(14) 0.0031(15)
O(12) 0.0295(18) 0.035(2) 0.051(3) 0.0018(15) -0.0067(17) -0.0000(18)
O(13) 0.0192(15) 0.048(3) 0.0382(19) -0.0007(14) 0.0059(14) 0.0088(17)
O(14) 0.0197(14) 0.0375(19) 0.0344(18) 0.0013(13) 0.0069(13) 0.0050(15)
O(15) 0.060(4) 0.087(5) 0.080(4) 0.002(3) 0.035(3) 0.022(4)
O(16) 0.058(3) 0.049(3) 0.055(3) -0.009(3) 0.005(3) 0.016(3)
O(17) 0.051(3) 0.0250(17) 0.0301(18) -0.0010(15) 0.0032(17) -0.0031(14)
O(18) 0.050(3) 0.058(3) 0.043(3) 0.026(3) -0.008(2) -0.018(2)
O(19) 0.053(3) 0.050(3) 0.064(4) 0.018(3) 0.009(3) 0.004(3)
O(20) 0.026(2) 0.076(4) 0.073(4) 0.004(2) -0.006(2) 0.011(3)
O(21) 0.070(4) 0.050(3) 0.077(4) -0.016(3) 0.048(3) -0.013(3)
O(22) 0.070(3) 0.032(2) 0.050(3) -0.019(2) 0.020(3) -0.0089(19)
O(23) 0.066(3) 0.031(2) 0.051(3) -0.0045(19) 0.036(3) -0.0023(18)
O(24) 0.067(3) 0.040(3) 0.072(4) -0.012(2) 0.050(3) -0.014(3)
O(25) 0.044(3) 0.049(3) 0.047(3) -0.017(2) -0.0055(19) 0.003(2)
O(26) 0.051(3) 0.049(3) 0.052(3) 0.009(2) 0.018(3) 0.022(2)
O(27) 0.055(3) 0.064(4) 0.052(3) 0.005(3) 0.034(3) -0.000(3)
O(28) 0.053(3) 0.113(6) 0.055(4) -0.020(4) 0.014(3) -0.012(4)
O(29) 0.0289(19) 0.049(3) 0.057(3) -0.0023(17) -0.0069(18) 0.023(2)
O(30) 0.0309(17) 0.0326(18) 0.0321(17) -0.0004(14) 0.0087(14) 0.0068(14)
O(31) 0.043(3) 0.050(3) 0.051(3) -0.0032(19) 0.019(2) 0.001(2)
O(32) 0.052(3) 0.045(3) 0.044(3) 0.005(2) -0.000(2) -0.0016(19)
O(33) 0.083(4) 0.036(3) 0.037(3) 0.002(3) 0.020(3) -0.0017(17)
O(34) 0.044(3) 0.049(3) 0.050(3) -0.008(2) 0.003(2) 0.007(2)
O(35) 0.106(5) 0.045(3) 0.052(3) -0.001(3) 0.023(4) 0.013(3)
O(36) 0.093(5) 0.050(3) 0.057(4) -0.019(3) 0.023(4) 0.002(3)
O(37) 0.138(8) 0.095(7) 0.102(6) -0.001(6) 0.028(6) -0.039(5)
O(38) 0.058(3) 0.046(3) 0.048(3) -0.015(3) 0.017(3) -0.008(2)
O(39) 0.055(3) 0.051(3) 0.065(4) 0.011(3) 0.015(3) -0.015(3)
O(40) 0.053(3) 0.047(3) 0.063(3) 0.003(2) 0.008(3) -0.019(3)
O(41) 0.107(6) 0.074(5) 0.064(4) -0.007(4) 0.042(4) 0.008(3)
O(42) 0.105(6) 0.081(5) 0.109(6) 0.004(5) 0.050(5) 0.024(5)
N(1) 0.0222(16) 0.0170(16) 0.0325(19) -0.0031(13) 0.0113(14) -0.0046(14)
N(2) 0.0289(18) 0.0171(16) 0.036(2) -0.0028(13) 0.0124(16) -0.0048(14)
N(3) 0.0253(17) 0.0186(16) 0.0296(18) 0.0022(13) 0.0112(14) 0.0016(14)
N(4) 0.035(2) 0.0176(16) 0.0278(18) -0.0019(14) 0.0124(16) -0.0013(13)
N(5) 0.0238(16) 0.0148(15) 0.0317(18) -0.0010(12) 0.0059(14) -0.0001(13)
N(6) 0.0265(17) 0.0182(16) 0.0283(18) -0.0015(13) 0.0058(14) 0.0013(13)
N(7) 0.0150(15) 0.0256(18) 0.035(2) 0.0015(13) 0.0053(14) -0.0004(15)
N(8) 0.0204(16) 0.0236(18) 0.038(2) 0.0032(13) 0.0034(15) -0.0005(15)
N(9) 0.0190(16) 0.0243(18) 0.0318(19) 0.0008(13) 0.0028(14) -0.0040(15)
N(10) 0.0178(16) 0.0224(18) 0.037(2) 0.0014(13) 0.0030(14) -0.0054(15)
N(11) 0.0226(17) 0.0238(18) 0.036(2) -0.0017(14) 0.0092(15) -0.0052(15)
N(12) 0.0186(16) 0.0257(19) 0.036(2) 0.0055(13) 0.0066(15) -0.0025(15)
C(1) 0.028(2) 0.021(2) 0.037(3) -0.0042(16) 0.0113(18) -0.0046(17)
C(2) 0.031(3) 0.034(3) 0.032(3) -0.0084(19) 0.0103(19) -0.0061(19)
C(3) 0.021(2) 0.058(4) 0.031(3) -0.009(2) 0.0088(17) -0.012(3)
C(4) 0.022(2) 0.053(4) 0.034(3) -0.0029(19) 0.0133(19) -0.009(3)
C(5) 0.0232(19) 0.027(2) 0.030(2) -0.0029(16) 0.0095(17) -0.0002(17)
C(6) 0.029(2) 0.021(2) 0.033(3) -0.0043(16) 0.0121(18) -0.0032(16)
C(7) 0.032(3) 0.026(3) 0.038(3) -0.0006(18) 0.0155(19) -0.0054(19)
C(8) 0.034(3) 0.0188(19) 0.037(3) 0.0005(17) 0.0105(19) -0.0019(17)
C(9) 0.031(3) 0.021(2) 0.042(3) 0.0001(17) 0.007(2) -0.0072(19)
C(10) 0.030(3) 0.020(2) 0.048(3) -0.0033(17) 0.008(2) -0.0085(19)
C(11) 0.028(3) 0.129(8) 0.044(4) -0.018(4) 0.018(3) -0.031(5)
C(12) 0.039(3) 0.025(3) 0.042(3) -0.0002(19) 0.020(3) -0.0054(19)
C(13) 0.034(3) 0.0175(18) 0.033(3) -0.0002(16) 0.0182(18) 0.0042(16)
C(14) 0.031(2) 0.022(2) 0.029(2) -0.0027(16) 0.0129(17) 0.0011(16)
C(15) 0.028(2) 0.0182(18) 0.0272(19) 0.0011(15) 0.0114(16) -0.0017(15)
C(16) 0.037(3) 0.0178(18) 0.033(3) 0.0004(16) 0.0194(19) 0.0003(16)
C(17) 0.029(2) 0.0179(18) 0.033(2) -0.0002(15) 0.0147(17) -0.0001(16)
C(18) 0.033(3) 0.0158(18) 0.035(3) 0.0002(15) 0.0152(18) -0.0027(16)
C(19) 0.045(3) 0.021(2) 0.034(3) -0.0025(18) 0.021(2) -0.0040(17)
C(20) 0.047(3) 0.020(2) 0.034(3) -0.0046(19) 0.021(3) -0.0001(17)
C(21) 0.048(3) 0.025(3) 0.039(3) -0.005(2) 0.028(3) -0.0052(19)
C(22) 0.046(3) 0.026(3) 0.037(3) -0.0049(19) 0.025(3) -0.0047(18)
C(23) 0.027(2) 0.0232(19) 0.0268(19) 0.0031(15) 0.0106(16) 0.0010(16)
C(24) 0.051(3) 0.028(3) 0.039(3) -0.009(2) 0.028(3) -0.000(2)
C(25) 0.0193(18) 0.026(2) 0.034(3) -0.0069(15) 0.0019(16) 0.0012(17)
C(26) 0.027(2) 0.023(2) 0.029(2) -0.0033(16) 0.0011(17) 0.0062(16)
C(27) 0.0256(19) 0.0200(19) 0.028(2) -0.0044(15) 0.0050(16) 0.0023(15)
C(28) 0.0207(18) 0.0226(19) 0.028(2) -0.0060(15) 0.0042(15) 0.0012(16)
C(29) 0.0201(17) 0.0184(18) 0.0259(19) -0.0035(14) 0.0038(15) 0.0005(14)
C(30) 0.0224(18) 0.0159(17) 0.031(2) 0.0011(14) 0.0061(16) 0.0003(15)
C(31) 0.025(2) 0.026(2) 0.027(2) -0.0000(16) 0.0065(16) 0.0021(16)
C(32) 0.0220(18) 0.025(2) 0.027(2) 0.0015(15) 0.0020(16) -0.0026(16)
C(33) 0.034(3) 0.022(2) 0.038(3) 0.0011(17) 0.007(2) 0.0085(18)
C(34) 0.033(3) 0.023(2) 0.041(3) -0.0000(17) 0.006(2) 0.0066(19)
C(35) 0.026(2) 0.0216(19) 0.026(2) -0.0038(16) 0.0037(16) -0.0003(16)
C(36) 0.025(2) 0.032(3) 0.029(2) 0.0004(17) 0.0049(17) -0.0037(18)
C(37) 0.0213(19) 0.032(3) 0.034(3) 0.0012(17) 0.0082(17) 0.0031(19)
C(38) 0.0218(19) 0.029(3) 0.032(3) 0.0025(16) 0.0072(17) 0.0021(18)
C(39) 0.0156(17) 0.029(3) 0.032(3) 0.0025(15) 0.0060(15) -0.0019(17)
C(40) 0.0193(18) 0.029(3) 0.029(2) -0.0012(15) 0.0052(16) -0.0019(17)
C(41) 0.0178(17) 0.024(2) 0.030(2) 0.0037(15) 0.0032(15) -0.0023(16)
C(42) 0.0201(18) 0.024(2) 0.035(3) 0.0015(15) 0.0042(16) -0.0007(17)
C(43) 0.028(3) 0.036(3) 0.033(3) -0.0012(19) 0.0047(19) 0.003(2)
C(44) 0.038(3) 0.035(3) 0.035(3) -0.002(2) 0.006(2) 0.006(2)
C(45) 0.034(3) 0.037(3) 0.043(3) 0.006(2) 0.003(3) 0.009(3)
C(46) 0.025(3) 0.037(3) 0.046(3) 0.0039(19) 0.002(2) 0.005(3)
C(47) 0.0199(18) 0.030(3) 0.027(2) 0.0042(16) 0.0057(15) 0.0006(17)
C(48) 0.043(3) 0.052(4) 0.037(3) -0.008(3) 0.005(3) 0.010(3)
C(49) 0.0199(19) 0.030(3) 0.037(3) 0.0028(16) 0.0030(17) -0.0008(19)
C(50) 0.0229(19) 0.027(3) 0.031(3) 0.0010(16) 0.0034(17) 0.0002(17)
C(51) 0.0236(18) 0.024(2) 0.0254(19) 0.0025(15) 0.0066(15) -0.0005(15)
C(52) 0.0245(19) 0.024(2) 0.030(2) 0.0037(16) 0.0058(16) -0.0005(16)
C(53) 0.0207(18) 0.025(2) 0.031(2) 0.0001(15) 0.0073(16) -0.0026(16)
C(54) 0.0215(18) 0.025(2) 0.032(2) 0.0015(15) 0.0089(16) -0.0037(17)
C(55) 0.0221(19) 0.028(3) 0.037(3) 0.0037(16) 0.0089(17) -0.0028(18)
C(56) 0.0180(18) 0.031(3) 0.038(3) 0.0048(16) 0.0007(17) -0.0046(19)
C(57) 0.0183(19) 0.032(3) 0.050(3) 0.0018(17) 0.0056(19) -0.006(3)
C(58) 0.022(2) 0.028(3) 0.044(3) -0.0021(16) 0.0075(19) -0.0062(19)
C(59) 0.038(3) 0.029(3) 0.027(2) 0.010(2) 0.0021(19) 0.0012(18)
C(60) 0.024(2) 0.042(3) 0.039(3) 0.0089(19) 0.0034(19) -0.001(3)
C(61) 0.037(3) 0.027(3) 0.043(3) -0.0049(19) 0.019(3) -0.011(2)
C(62) 0.042(3) 0.037(3) 0.045(3) -0.005(3) 0.023(3) -0.013(3)
C(63) 0.027(3) 0.030(3) 0.043(3) -0.0052(18) 0.009(2) -0.010(2)
C(64) 0.028(2) 0.024(2) 0.038(3) -0.0025(17) 0.0086(18) -0.0078(18)
C(65) 0.0193(18) 0.026(2) 0.036(3) 0.0019(15) 0.0057(17) -0.0076(18)
C(66) 0.0227(19) 0.025(2) 0.034(3) 0.0033(15) 0.0053(17) -0.0020(17)
C(67) 0.031(3) 0.029(3) 0.029(3) 0.0020(17) 0.0075(18) -0.0009(17)
C(68) 0.029(3) 0.031(3) 0.033(3) -0.0025(17) 0.0127(18) -0.0075(18)
C(69) 0.032(3) 0.032(3) 0.040(3) 0.0018(19) 0.013(2) -0.000(2)
C(70) 0.030(3) 0.027(3) 0.038(3) 0.0024(17) 0.008(2) -0.0009(19)
C(71) 0.040(3) 0.039(3) 0.047(3) -0.012(3) 0.015(3) -0.012(3)
C(72) 0.036(3) 0.028(3) 0.041(3) -0.0003(19) 0.015(2) -0.004(2)

loop_
_atom_type_symbol
_atom_type_description
_atom_type_scat_dispersion_real
_atom_type_scat_dispersion_imag
_atom_type_scat_source
C C 0.0000 0.0000
;
International Tables for Crystallography
(1992, Vol. C, Tables 4.2.6.8 and 6.1.1.4)
;
H H 0.0000 0.0000
;
International Tables for Crystallography
(1992, Vol. C, Table 6.1.1.4)
;
N N 0.0000 0.0000
;
International Tables for Crystallography
(1992, Vol. C, Tables 4.2.6.8 and 6.1.1.4)
;
O O 0.0000 0.0000
;
International Tables for Crystallography
(1992, Vol. C, Tables 4.2.6.8 and 6.1.1.4)
;
Ru Ru 0.0000 0.0000
;
International Tables for Crystallography
(1992, Vol. C, Tables 4.2.6.8 and 6.1.1.4)
;
Sr Sr 0.0000 0.0000
;
International Tables for Crystallography
(1992, Vol. C, Tables 4.2.6.8 and 6.1.1.4)
;

loop_
_geom_angle_atom_site_label_1
_geom_angle_atom_site_label_2
_geom_angle_atom_site_label_3
_geom_angle
_geom_angle_publ_flag
_geom_angle_site_symmetry_1
_geom_angle_site_symmetry_3
N(1) Ru(1) N(2) 79.07(16) yes . .
N(1) Ru(1) N(3) 94.15(16) yes . .
N(1) Ru(1) N(4) 84.45(16) yes . .
N(1) Ru(1) N(5) 97.05(15) yes . .
N(1) Ru(1) N(6) 175.35(15) yes . .
N(2) Ru(1) N(3) 170.36(17) yes . .
N(2) Ru(1) N(4) 93.66(19) yes . .
N(2) Ru(1) N(5) 87.31(18) yes . .
N(2) Ru(1) N(6) 98.81(16) yes . .
N(3) Ru(1) N(4) 78.76(19) yes . .
N(3) Ru(1) N(5) 100.41(18) yes . .
N(3) Ru(1) N(6) 88.44(16) yes . .
N(4) Ru(1) N(5) 178.35(17) yes . .
N(4) Ru(1) N(6) 99.86(16) yes . .
N(5) Ru(1) N(6) 78.66(15) yes . .
N(7) Ru(2) N(8) 79.03(17) yes . .
N(7) Ru(2) N(9) 95.31(16) yes . .
N(7) Ru(2) N(10) 171.67(16) yes . .
N(7) Ru(2) N(11) 96.18(17) yes . .
N(7) Ru(2) N(12) 87.72(16) yes . .
N(8) Ru(2) N(9) 85.56(18) yes . .
N(8) Ru(2) N(10) 94.52(17) yes . .
N(8) Ru(2) N(11) 173.50(18) yes . .
N(8) Ru(2) N(12) 97.16(19) yes . .
N(9) Ru(2) N(10) 78.82(15) yes . .
N(9) Ru(2) N(11) 99.33(18) yes . .
N(9) Ru(2) N(12) 176.28(18) yes . .
N(10) Ru(2) N(11) 90.64(17) yes . .
N(10) Ru(2) N(12) 98.39(16) yes . .
N(11) Ru(2) N(12) 78.15(19) yes . .
O(7) Sr(1) O(8) 49.19(13) yes 2_556 2_556
O(7) Sr(1) O(9) 77.69(12) yes 2_556 2_546
O(7) Sr(1) O(10) 73.53(11) yes 2_556 2_546
O(7) Sr(1) O(13) 116.83(11) yes 2_556 1_455
O(7) Sr(1) O(14) 69.92(12) yes 2_556 1_455
O(7) Sr(1) O(25) 86.10(14) yes 2_556 .
O(7) Sr(1) O(26) 157.74(16) yes 2_556 .
O(7) Sr(1) O(27) 120.10(15) yes 2_556 .
O(7) Sr(1) C(23) 25.01(13) yes 2_556 2_556
O(7) Sr(1) C(35) 76.93(13) yes 2_556 2_546
O(7) Sr(1) C(47) 94.25(12) yes 2_556 1_455
O(8) Sr(1) O(9) 121.43(14) yes 2_556 2_546
O(8) Sr(1) O(10) 119.03(12) yes 2_556 2_546
O(8) Sr(1) O(13) 115.86(13) yes 2_556 1_455
O(8) Sr(1) O(14) 73.84(12) yes 2_556 1_455
O(8) Sr(1) O(25) 74.65(14) yes 2_556 .
O(8) Sr(1) O(26) 142.02(15) yes 2_556 .
O(8) Sr(1) O(27) 72.56(17) yes 2_556 .
O(8) Sr(1) C(23) 24.35(15) yes 2_556 2_556
O(8) Sr(1) C(35) 126.09(14) yes 2_556 2_546
O(8) Sr(1) C(47) 93.86(13) yes 2_556 1_455
O(9) Sr(1) O(10) 47.69(11) yes 2_546 2_546
O(9) Sr(1) O(13) 108.41(13) yes 2_546 1_455
O(9) Sr(1) O(14) 113.55(12) yes 2_546 1_455
O(9) Sr(1) O(25) 79.70(15) yes 2_546 .
O(9) Sr(1) O(26) 81.85(16) yes 2_546 .
O(9) Sr(1) O(27) 159.91(14) yes 2_546 .
O(9) Sr(1) C(23) 99.11(14) yes 2_546 2_556
O(9) Sr(1) C(35) 23.98(11) yes 2_546 2_546
O(9) Sr(1) C(47) 115.53(13) yes 2_546 1_455
O(10) Sr(1) O(13) 69.05(14) yes 2_546 1_455
O(10) Sr(1) O(14) 67.80(12) yes 2_546 1_455
O(10) Sr(1) O(25) 126.06(16) yes 2_546 .
O(10) Sr(1) O(26) 98.89(14) yes 2_546 .
O(10) Sr(1) O(27) 141.83(14) yes 2_546 .
O(10) Sr(1) C(23) 97.45(13) yes 2_546 2_556
O(10) Sr(1) C(35) 24.00(11) yes 2_546 2_546
O(10) Sr(1) C(47) 68.47(13) yes 2_546 1_455
O(13) Sr(1) O(14) 49.54(13) yes 1_455 1_455
O(13) Sr(1) O(25) 156.60(16) yes 1_455 .
O(13) Sr(1) O(26) 77.95(14) yes 1_455 .
O(13) Sr(1) O(27) 73.32(16) yes 1_455 .
O(13) Sr(1) C(23) 121.31(12) yes 1_455 2_556
O(13) Sr(1) C(35) 87.21(14) yes 1_455 2_546
O(13) Sr(1) C(47) 24.76(13) yes 1_455 1_455
O(14) Sr(1) O(25) 148.17(14) yes 1_455 .
O(14) Sr(1) O(26) 127.42(15) yes 1_455 .
O(14) Sr(1) O(27) 83.21(14) yes 1_455 .
O(14) Sr(1) C(23) 72.13(12) yes 1_455 2_556
O(14) Sr(1) C(35) 91.44(12) yes 1_455 2_546
O(14) Sr(1) C(47) 24.99(14) yes 1_455 1_455
O(25) Sr(1) O(26) 81.70(16) yes . .
O(25) Sr(1) O(27) 91.63(17) yes . .
O(25) Sr(1) C(23) 77.33(14) yes . 2_556
O(25) Sr(1) C(35) 103.53(15) yes . 2_546
O(25) Sr(1) C(47) 164.52(16) yes . 1_455
O(26) Sr(1) O(27) 78.97(18) yes . .
O(26) Sr(1) C(23) 158.44(13) yes . 2_556
O(26) Sr(1) C(35) 87.88(16) yes . 2_546
O(26) Sr(1) C(47) 102.45(15) yes . 1_455
O(27) Sr(1) C(23) 96.57(17) yes . 2_556
O(27) Sr(1) C(35) 158.32(16) yes . 2_546
O(27) Sr(1) C(47) 74.78(15) yes . 1_455
C(23) Sr(1) C(35) 101.76(14) yes 2_556 2_546
C(23) Sr(1) C(47) 96.56(13) yes 2_556 1_455
C(35) Sr(1) C(47) 91.59(13) yes 2_546 1_455
O(1) Sr(2) O(7) 80.0(3) yes 1_655 2_656
O(1) Sr(2) O(10) 73.8(3) yes 1_655 2_646
O(1) Sr(2) O(14) 137.2(2) yes 1_655 .
O(1) Sr(2) O(18) 118.8(4) yes 1_655 2_646
O(1) Sr(2) O(22) 130.7(4) yes 1_655 2_656
O(1) Sr(2) O(28) 67.6(3) yes 1_655 .
O(7) Sr(2) O(10) 77.70(11) yes 2_656 2_646
O(7) Sr(2) O(14) 71.35(12) yes 2_656 .
O(7) Sr(2) O(18) 147.79(17) yes 2_656 2_646
O(7) Sr(2) O(22) 91.65(13) yes 2_656 2_656
O(7) Sr(2) O(28) 138.26(18) yes 2_656 .
O(10) Sr(2) O(14) 69.64(13) yes 2_646 .
O(10) Sr(2) O(18) 82.89(14) yes 2_646 2_646
O(10) Sr(2) O(22) 151.62(18) yes 2_646 2_656
O(10) Sr(2) O(28) 115.29(18) yes 2_646 .
O(14) Sr(2) O(18) 77.92(16) yes . 2_646
O(14) Sr(2) O(22) 82.05(17) yes . 2_656
O(14) Sr(2) O(28) 149.89(16) yes . .
O(18) Sr(2) O(22) 93.49(17) yes 2_646 2_656
O(18) Sr(2) O(28) 73.5(2) yes 2_646 .
O(22) Sr(2) O(28) 90.2(2) yes 2_656 .
O(5) Sr(3) O(11) 79.82(13) yes . 3_657
O(5) Sr(3) O(12) 86.57(15) yes . 3_657
O(5) Sr(3) O(20) 84.16(17) yes . 2_546
O(5) Sr(3) O(24) 167.47(15) yes . 4_445
O(5) Sr(3) O(29) 91.34(16) yes . .
O(5) Sr(3) O(30) 74.15(14) yes . .
O(5) Sr(3) C(36) 80.36(14) yes . 3_657
O(11) Sr(3) O(12) 47.85(13) yes 3_657 3_657
O(11) Sr(3) O(20) 135.18(15) yes 3_657 2_546
O(11) Sr(3) O(24) 96.15(15) yes 3_657 4_445
O(11) Sr(3) O(29) 118.81(13) yes 3_657 .
O(11) Sr(3) O(30) 68.98(11) yes 3_657 .
O(11) Sr(3) C(36) 23.90(13) yes 3_657 3_657
O(12) Sr(3) O(20) 169.11(19) yes 3_657 2_546
O(12) Sr(3) O(24) 99.58(16) yes 3_657 4_445
O(12) Sr(3) O(29) 71.41(13) yes 3_657 .
O(12) Sr(3) O(30) 116.33(12) yes 3_657 .
O(12) Sr(3) C(36) 24.15(13) yes 3_657 3_657
O(20) Sr(3) O(24) 90.62(19) yes 2_546 4_445
O(20) Sr(3) O(29) 103.05(16) yes 2_546 .
O(20) Sr(3) O(30) 66.42(15) yes 2_546 .
O(20) Sr(3) C(36) 156.48(16) yes 2_546 3_657
O(24) Sr(3) O(29) 100.95(18) yes 4_445 .
O(24) Sr(3) O(30) 93.32(15) yes 4_445 .
O(24) Sr(3) C(36) 100.80(16) yes 4_445 3_657
O(29) Sr(3) O(30) 162.51(15) yes . .
O(29) Sr(3) C(36) 94.95(14) yes . 3_657
O(30) Sr(3) C(36) 92.23(12) yes . 3_657
O(4) Sr(4) O(5) 140.93(12) yes 2_546 2_556
O(4) Sr(4) O(6) 114.92(16) yes 2_546 2_556
O(4) Sr(4) O(30) 114.47(16) yes 2_546 2_556
O(4) Sr(4) O(31) 82.22(16) yes 2_546 .
O(4) Sr(4) O(32) 68.12(14) yes 2_546 .
O(4) Sr(4) O(33) 73.28(15) yes 2_546 .
O(4) Sr(4) O(34) 145.97(14) yes 2_546 .
O(4) Sr(4) C(24) 132.86(15) yes 2_546 2_556
O(5) Sr(4) O(6) 48.07(16) yes 2_556 2_556
O(5) Sr(4) O(30) 68.01(14) yes 2_556 2_556
O(5) Sr(4) O(31) 118.90(16) yes 2_556 .
O(5) Sr(4) O(32) 74.95(13) yes 2_556 .
O(5) Sr(4) O(33) 136.05(15) yes 2_556 .
O(5) Sr(4) O(34) 73.08(13) yes 2_556 .
O(5) Sr(4) C(24) 24.63(17) yes 2_556 2_556
O(6) Sr(4) O(30) 116.09(15) yes 2_556 2_556
O(6) Sr(4) O(31) 78.93(18) yes 2_556 .
O(6) Sr(4) O(32) 85.34(18) yes 2_556 .
O(6) Sr(4) O(33) 160.70(19) yes 2_556 .
O(6) Sr(4) O(34) 86.25(16) yes 2_556 .
O(6) Sr(4) C(24) 23.73(18) yes 2_556 2_556
O(30) Sr(4) O(31) 145.17(13) yes 2_556 .
O(30) Sr(4) O(32) 77.95(15) yes 2_556 .
O(30) Sr(4) O(33) 72.05(15) yes 2_556 .
O(30) Sr(4) O(34) 74.15(15) yes 2_556 .
O(30) Sr(4) C(24) 92.49(16) yes 2_556 2_556
O(31) Sr(4) O(32) 136.44(17) yes . .
O(31) Sr(4) O(33) 85.26(19) yes . .
O(31) Sr(4) O(34) 75.90(16) yes . .
O(31) Sr(4) C(24) 97.34(18) yes . 2_556
O(32) Sr(4) O(33) 113.88(19) yes . .
O(32) Sr(4) O(34) 143.52(16) yes . .
O(32) Sr(4) C(24) 81.95(16) yes . 2_556
O(33) Sr(4) O(34) 79.16(16) yes . .
O(33) Sr(4) C(24) 153.86(14) yes . 2_556
O(34) Sr(4) C(24) 76.31(15) yes . 2_556
Sr(2) O(1) C(11) 154.7(6) yes 1_455 .
Sr(4) O(4) C(12) 178.5(4) yes 2_556 .
Sr(3) O(5) Sr(4) 108.90(17) yes . 2_546
Sr(3) O(5) C(24) 162.2(4) yes . .
Sr(4) O(5) C(24) 88.6(3) yes 2_546 .
Sr(4) O(6) C(24) 98.2(5) yes 2_546 .
Sr(1) O(7) Sr(2) 94.95(12) yes 2_546 2_646
Sr(1) O(7) C(23) 92.7(4) yes 2_546 .
Sr(2) O(7) C(23) 129.7(3) yes 2_646 .
Sr(1) O(8) C(23) 93.1(3) yes 2_546 .
Sr(1) O(9) C(35) 91.7(4) yes 2_556 .
Sr(1) O(10) Sr(2) 94.28(11) yes 2_556 2_656
Sr(1) O(10) C(35) 95.3(3) yes 2_556 .
Sr(2) O(10) C(35) 126.3(4) yes 2_656 .
Sr(3) O(11) C(36) 92.0(3) yes 3_657 .
Sr(3) O(12) C(36) 95.8(3) yes 3_657 .
Sr(1) O(13) C(47) 90.2(3) yes 1_655 .
Sr(1) O(14) Sr(2) 95.15(13) yes 1_655 .
Sr(1) O(14) C(47) 94.3(3) yes 1_655 .
Sr(2) O(14) C(47) 126.9(4) yes . .
Sr(2) O(18) C(59) 165.2(5) yes 2_656 .
Sr(3) O(20) C(60) 108.0(5) yes 2_556 .
Sr(2) O(22) C(71) 138.8(5) yes 2_646 .
Sr(3) O(24) C(72) 165.5(4) yes 4_544 .
Sr(3) O(30) Sr(4) 108.73(16) yes . 2_546
Ru(1) N(1) C(1) 126.3(4) yes . .
Ru(1) N(1) C(5) 115.0(3) yes . .
C(1) N(1) C(5) 118.5(4) yes . .
Ru(1) N(2) C(6) 115.7(4) yes . .
Ru(1) N(2) C(10) 126.2(4) yes . .
C(6) N(2) C(10) 118.1(5) yes . .
Ru(1) N(3) C(13) 127.0(3) yes . .
Ru(1) N(3) C(17) 115.3(4) yes . .
C(13) N(3) C(17) 117.6(5) yes . .
Ru(1) N(4) C(18) 114.7(4) yes . .
Ru(1) N(4) C(22) 125.8(4) yes . .
C(18) N(4) C(22) 118.4(5) yes . .
Ru(1) N(5) C(25) 125.8(4) yes . .
Ru(1) N(5) C(29) 115.4(3) yes . .
C(25) N(5) C(29) 118.2(4) yes . .
Ru(1) N(6) C(30) 116.5(3) yes . .
Ru(1) N(6) C(34) 125.4(4) yes . .
C(30) N(6) C(34) 117.9(4) yes . .
Ru(2) N(7) C(37) 126.4(4) yes . .
Ru(2) N(7) C(41) 115.4(3) yes . .
C(37) N(7) C(41) 118.2(4) yes . .
Ru(2) N(8) C(42) 114.8(4) yes . .
Ru(2) N(8) C(46) 127.0(4) yes . .
C(42) N(8) C(46) 118.1(5) yes . .
Ru(2) N(9) C(49) 126.3(4) yes . .
Ru(2) N(9) C(53) 115.3(3) yes . .
C(49) N(9) C(53) 118.2(5) yes . .
Ru(2) N(10) C(54) 115.5(3) yes . .
Ru(2) N(10) C(58) 126.1(4) yes . .
C(54) N(10) C(58) 118.3(4) yes . .
Ru(2) N(11) C(61) 125.7(4) yes . .
Ru(2) N(11) C(65) 116.1(4) yes . .
C(61) N(11) C(65) 118.2(5) yes . .
Ru(2) N(12) C(66) 116.3(4) yes . .
Ru(2) N(12) C(70) 123.0(4) yes . .
C(66) N(12) C(70) 120.1(5) yes . .
N(1) C(1) C(2) 122.4(6) yes . .
C(1) C(2) C(3) 119.7(5) yes . .
C(2) C(3) C(4) 118.5(5) yes . .
C(2) C(3) C(11) 122.1(6) yes . .
C(4) C(3) C(11) 119.4(6) yes . .
C(3) C(4) C(5) 120.0(6) yes . .
N(1) C(5) C(4) 120.9(5) yes . .
N(1) C(5) C(6) 114.9(4) yes . .
C(4) C(5) C(6) 124.2(6) yes . .
N(2) C(6) C(5) 114.5(5) yes . .
N(2) C(6) C(7) 122.2(5) yes . .
C(5) C(6) C(7) 123.3(5) yes . .
C(6) C(7) C(8) 119.5(5) yes . .
C(7) C(8) C(9) 118.4(6) yes . .
C(7) C(8) C(12) 120.0(5) yes . .
C(9) C(8) C(12) 121.5(5) yes . .
C(8) C(9) C(10) 119.3(5) yes . .
N(2) C(10) C(9) 122.5(5) yes . .
O(1) C(11) O(2) 124.3(7) yes . .
O(1) C(11) C(3) 115.4(8) yes . .
O(2) C(11) C(3) 120.2(8) yes . .
O(3) C(12) O(4) 126.7(6) yes . .
O(3) C(12) C(8) 117.2(5) yes . .
O(4) C(12) C(8) 116.0(6) yes . .
N(3) C(13) C(14) 123.1(5) yes . .
C(13) C(14) C(15) 118.6(6) yes . .
C(14) C(15) C(16) 118.8(5) yes . .
C(14) C(15) C(23) 121.2(5) yes . .
C(16) C(15) C(23) 120.1(4) yes . .
C(15) C(16) C(17) 119.9(5) yes . .
N(3) C(17) C(16) 122.0(6) yes . .
N(3) C(17) C(18) 114.6(5) yes . .
C(16) C(17) C(18) 123.4(5) yes . .
N(4) C(18) C(17) 114.6(5) yes . .
N(4) C(18) C(19) 121.2(6) yes . .
C(17) C(18) C(19) 124.2(5) yes . .
C(18) C(19) C(20) 119.8(5) yes . .
C(19) C(20) C(21) 118.5(6) yes . .
C(19) C(20) C(24) 120.6(5) yes . .
C(21) C(20) C(24) 120.9(6) yes . .
C(20) C(21) C(22) 119.2(7) yes . .
N(4) C(22) C(21) 122.8(5) yes . .
Sr(1) C(23) O(7) 62.3(3) yes 2_546 .
Sr(1) C(23) O(8) 62.5(3) yes 2_546 .
Sr(1) C(23) C(15) 169.1(3) yes 2_546 .
O(7) C(23) O(8) 124.1(5) yes . .
O(7) C(23) C(15) 116.4(5) yes . .
O(8) C(23) C(15) 119.5(5) yes . .
Sr(4) C(24) O(5) 66.8(3) yes 2_546 .
Sr(4) C(24) O(6) 58.0(4) yes 2_546 .
Sr(4) C(24) C(20) 166.6(4) yes 2_546 .
O(5) C(24) O(6) 123.7(6) yes . .
O(5) C(24) C(20) 117.6(5) yes . .
O(6) C(24) C(20) 118.7(7) yes . .
N(5) C(25) C(26) 122.7(4) yes . .
C(25) C(26) C(27) 118.9(4) yes . .
C(26) C(27) C(28) 118.2(5) yes . .
C(26) C(27) C(35) 122.3(4) yes . .
C(28) C(27) C(35) 119.5(4) yes . .
C(27) C(28) C(29) 120.2(4) yes . .
N(5) C(29) C(28) 121.7(4) yes . .
N(5) C(29) C(30) 114.6(4) yes . .
C(28) C(29) C(30) 123.7(4) yes . .
N(6) C(30) C(29) 114.1(4) yes . .
N(6) C(30) C(31) 122.0(4) yes . .
C(29) C(30) C(31) 123.8(5) yes . .
C(30) C(31) C(32) 119.6(5) yes . .
C(31) C(32) C(33) 118.0(5) yes . .
C(31) C(32) C(36) 120.8(5) yes . .
C(33) C(32) C(36) 121.2(4) yes . .
C(32) C(33) C(34) 119.5(5) yes . .
N(6) C(34) C(33) 123.0(6) yes . .
Sr(1) C(35) O(9) 64.3(3) yes 2_556 .
Sr(1) C(35) O(10) 60.7(3) yes 2_556 .
Sr(1) C(35) C(27) 165.7(4) yes 2_556 .
O(9) C(35) O(10) 123.8(5) yes . .
O(9) C(35) C(27) 119.8(4) yes . .
O(10) C(35) C(27) 116.3(4) yes . .
Sr(3) C(36) O(11) 64.1(3) yes 3_657 .
Sr(3) C(36) O(12) 60.1(3) yes 3_657 .
Sr(3) C(36) C(32) 169.8(4) yes 3_657 .
O(11) C(36) O(12) 123.4(5) yes . .
O(11) C(36) C(32) 119.3(4) yes . .
O(12) C(36) C(32) 117.4(5) yes . .
N(7) C(37) C(38) 123.2(5) yes . .
C(37) C(38) C(39) 117.8(5) yes . .
C(38) C(39) C(40) 119.7(4) yes . .
C(38) C(39) C(47) 121.9(4) yes . .
C(40) C(39) C(47) 118.4(5) yes . .
C(39) C(40) C(41) 119.2(5) yes . .
N(7) C(41) C(40) 121.8(4) yes . .
N(7) C(41) C(42) 115.4(4) yes . .
C(40) C(41) C(42) 122.8(5) yes . .
N(8) C(42) C(41) 115.2(5) yes . .
N(8) C(42) C(43) 122.3(5) yes . .
C(41) C(42) C(43) 122.5(5) yes . .
C(42) C(43) C(44) 119.6(5) yes . .
C(43) C(44) C(45) 118.0(6) yes . .
C(43) C(44) C(48) 119.4(6) yes . .
C(45) C(44) C(48) 122.6(5) yes . .
C(44) C(45) C(46) 119.8(5) yes . .
N(8) C(46) C(45) 122.2(5) yes . .
Sr(1) C(47) O(13) 65.0(3) yes 1_655 .
Sr(1) C(47) O(14) 60.8(2) yes 1_655 .
Sr(1) C(47) C(39) 167.3(4) yes 1_655 .
O(13) C(47) O(14) 124.9(5) yes . .
O(13) C(47) C(39) 118.6(5) yes . .
O(14) C(47) C(39) 116.4(4) yes . .
O(15) C(48) O(16) 126.5(8) yes . .
O(15) C(48) C(44) 118.4(7) yes . .
O(16) C(48) C(44) 115.1(7) yes . .
N(9) C(49) C(50) 122.6(5) yes . .
C(49) C(50) C(51) 119.1(4) yes . .
C(50) C(51) C(52) 119.5(5) yes . .
C(50) C(51) C(59) 120.7(4) yes . .
C(52) C(51) C(59) 119.9(4) yes . .
C(51) C(52) C(53) 118.8(4) yes . .
N(9) C(53) C(52) 121.7(4) yes . .
N(9) C(53) C(54) 114.3(4) yes . .
C(52) C(53) C(54) 123.9(4) yes . .
N(10) C(54) C(53) 114.1(4) yes . .
N(10) C(54) C(55) 121.7(4) yes . .
C(53) C(54) C(55) 124.2(5) yes . .
C(54) C(55) C(56) 119.0(5) yes . .
C(55) C(56) C(57) 118.8(4) yes . .
C(55) C(56) C(60) 121.6(5) yes . .
C(57) C(56) C(60) 119.6(4) yes . .
C(56) C(57) C(58) 119.9(5) yes . .
N(10) C(58) C(57) 121.7(5) yes . .
O(17) C(59) O(18) 125.7(6) yes . .
O(17) C(59) C(51) 118.6(5) yes . .
O(18) C(59) C(51) 115.7(5) yes . .
O(19) C(60) O(20) 122.5(6) yes . .
O(19) C(60) C(56) 119.2(5) yes . .
O(20) C(60) C(56) 118.1(6) yes . .
N(11) C(61) C(62) 122.8(5) yes . .
C(61) C(62) C(63) 119.5(7) yes . .
C(62) C(63) C(64) 117.7(6) yes . .
C(62) C(63) C(71) 121.9(6) yes . .
C(64) C(63) C(71) 120.3(5) yes . .
C(63) C(64) C(65) 120.2(5) yes . .
N(11) C(65) C(64) 121.6(6) yes . .
N(11) C(65) C(66) 113.7(5) yes . .
C(64) C(65) C(66) 124.7(5) yes . .
N(12) C(66) C(65) 115.0(5) yes . .
N(12) C(66) C(67) 121.0(6) yes . .
C(65) C(66) C(67) 124.0(5) yes . .
C(66) C(67) C(68) 119.5(5) yes . .
C(67) C(68) C(69) 118.3(5) yes . .
C(67) C(68) C(72) 121.1(5) yes . .
C(69) C(68) C(72) 120.5(6) yes . .
C(68) C(69) C(70) 120.2(6) yes . .
N(12) C(70) C(69) 120.6(5) yes . .
O(21) C(71) O(22) 126.1(7) yes . .
O(21) C(71) C(63) 117.4(6) yes . .
O(22) C(71) C(63) 116.5(7) yes . .
O(23) C(72) O(24) 125.6(6) yes . .
O(23) C(72) C(68) 117.7(6) yes . .
O(24) C(72) C(68) 116.6(5) yes . .
N(1) C(1) H(1) 118.803 no . .
C(2) C(1) H(1) 118.800 no . .
C(1) C(2) H(2) 120.157 no . .
C(3) C(2) H(2) 120.180 no . .
C(3) C(4) H(4) 119.994 no . .
C(5) C(4) H(4) 120.006 no . .
C(6) C(7) H(7) 120.270 no . .
C(8) C(7) H(7) 120.257 no . .
C(8) C(9) H(9) 120.354 no . .
C(10) C(9) H(9) 120.389 no . .
N(2) C(10) H(10) 118.736 no . .
C(9) C(10) H(10) 118.731 no . .
N(3) C(13) H(13) 118.456 no . .
C(14) C(13) H(13) 118.413 no . .
C(13) C(14) H(14) 120.718 no . .
C(15) C(14) H(14) 120.711 no . .
C(15) C(16) H(16) 120.061 no . .
C(17) C(16) H(16) 120.062 no . .
C(18) C(19) H(19) 120.089 no . .
C(20) C(19) H(19) 120.122 no . .
C(20) C(21) H(21) 120.410 no . .
C(22) C(21) H(21) 120.409 no . .
N(4) C(22) H(22) 118.598 no . .
C(21) C(22) H(22) 118.589 no . .
N(5) C(25) H(25) 118.648 no . .
C(26) C(25) H(25) 118.631 no . .
C(25) C(26) H(26) 120.554 no . .
C(27) C(26) H(26) 120.527 no . .
C(27) C(28) H(28) 119.894 no . .
C(29) C(28) H(28) 119.902 no . .
C(30) C(31) H(31) 120.217 no . .
C(32) C(31) H(31) 120.192 no . .
C(32) C(33) H(33) 120.252 no . .
C(34) C(33) H(33) 120.239 no . .
N(6) C(34) H(34) 118.503 no . .
C(33) C(34) H(34) 118.499 no . .
N(7) C(37) H(37) 118.393 no . .
C(38) C(37) H(37) 118.387 no . .
C(37) C(38) H(38) 121.112 no . .
C(39) C(38) H(38) 121.116 no . .
C(39) C(40) H(40) 120.428 no . .
C(41) C(40) H(40) 120.404 no . .
C(42) C(43) H(43) 120.218 no . .
C(44) C(43) H(43) 120.230 no . .
C(44) C(45) H(45) 120.112 no . .
C(46) C(45) H(45) 120.134 no . .
N(8) C(46) H(46) 118.891 no . .
C(45) C(46) H(46) 118.900 no . .
N(9) C(49) H(49) 118.686 no . .
C(50) C(49) H(49) 118.687 no . .
C(49) C(50) H(50) 120.430 no . .
C(51) C(50) H(50) 120.450 no . .
C(51) C(52) H(52) 120.572 no . .
C(53) C(52) H(52) 120.598 no . .
C(54) C(55) H(55) 120.493 no . .
C(56) C(55) H(55) 120.492 no . .
C(56) C(57) H(57) 120.029 no . .
C(58) C(57) H(57) 120.025 no . .
N(10) C(58) H(58) 119.133 no . .
C(57) C(58) H(58) 119.137 no . .
N(11) C(61) H(61) 118.586 no . .
C(62) C(61) H(61) 118.584 no . .
C(61) C(62) H(62) 120.249 no . .
C(63) C(62) H(62) 120.263 no . .
C(63) C(64) H(64) 119.918 no . .
C(65) C(64) H(64) 119.930 no . .
C(66) C(67) H(67) 120.244 no . .
C(68) C(67) H(67) 120.237 no . .
C(68) C(69) H(69) 119.902 no . .
C(70) C(69) H(69) 119.896 no . .
N(12) C(70) H(70) 119.702 no . .
C(69) C(70) H(70) 119.698 no . .

loop_
_geom_bond_atom_site_label_1
_geom_bond_atom_site_label_2
_geom_bond_distance
_geom_bond_publ_flag
_geom_bond_site_symmetry_2
Ru(1) N(1) 2.058(4) yes .
Ru(1) N(2) 2.056(5) yes .
Ru(1) N(3) 2.054(5) yes .
Ru(1) N(4) 2.065(5) yes .
Ru(1) N(5) 2.068(4) yes .
Ru(1) N(6) 2.059(4) yes .
Ru(2) N(7) 2.057(4) yes .
Ru(2) N(8) 2.082(5) yes .
Ru(2) N(9) 2.056(5) yes .
Ru(2) N(10) 2.043(4) yes .
Ru(2) N(11) 2.061(5) yes .
Ru(2) N(12) 2.060(5) yes .
Sr(1) O(7) 2.677(4) yes 2_556
Sr(1) O(8) 2.683(4) yes 2_556
Sr(1) O(9) 2.784(5) yes 2_546
Sr(1) O(10) 2.706(4) yes 2_546
Sr(1) O(13) 2.706(4) yes 1_455
Sr(1) O(14) 2.611(3) yes 1_455
Sr(1) O(25) 2.555(5) yes .
Sr(1) O(26) 2.546(6) yes .
Sr(1) O(27) 2.584(7) yes .
Sr(1) C(23) 3.020(5) yes 2_556
Sr(1) C(35) 3.089(6) yes 2_546
Sr(1) C(47) 2.985(5) yes 1_455
Sr(2) O(1) 2.410(8) yes 1_655
Sr(2) O(7) 2.569(3) yes 2_656
Sr(2) O(10) 2.568(4) yes 2_646
Sr(2) O(14) 2.627(5) yes .
Sr(2) O(18) 2.405(6) yes 2_646
Sr(2) O(22) 2.444(5) yes 2_656
Sr(2) O(28) 2.705(7) yes .
Sr(3) O(5) 2.498(5) yes .
Sr(3) O(11) 2.764(4) yes 3_657
Sr(3) O(12) 2.674(4) yes 3_657
Sr(3) O(20) 2.604(5) yes 2_546
Sr(3) O(24) 2.445(7) yes 4_445
Sr(3) O(29) 2.519(5) yes .
Sr(3) O(30) 2.626(4) yes .
Sr(3) C(36) 3.070(5) yes 3_657
Sr(4) O(4) 2.512(4) yes 2_546
Sr(4) O(5) 2.820(4) yes 2_556
Sr(4) O(6) 2.630(6) yes 2_556
Sr(4) O(30) 2.703(5) yes 2_556
Sr(4) O(31) 2.551(6) yes .
Sr(4) O(32) 2.610(5) yes .
Sr(4) O(33) 2.641(5) yes .
Sr(4) O(34) 2.558(5) yes .
Sr(4) C(24) 3.068(6) yes 2_556
O(1) C(11) 1.240(13) yes .
O(2) C(11) 1.235(10) yes .
O(3) C(12) 1.243(8) yes .
O(4) C(12) 1.253(7) yes .
O(5) C(24) 1.279(9) yes .
O(6) C(24) 1.247(8) yes .
O(7) C(23) 1.278(6) yes .
O(8) C(23) 1.247(8) yes .
O(9) C(35) 1.256(6) yes .
O(10) C(35) 1.262(6) yes .
O(11) C(36) 1.244(7) yes .
O(12) C(36) 1.262(6) yes .
O(13) C(47) 1.250(6) yes .
O(14) C(47) 1.264(7) yes .
O(15) C(48) 1.228(11) yes .
O(16) C(48) 1.284(9) yes .
O(17) C(59) 1.248(6) yes .
O(18) C(59) 1.249(8) yes .
O(19) C(60) 1.226(8) yes .
O(20) C(60) 1.237(7) yes .
O(21) C(71) 1.256(11) yes .
O(22) C(71) 1.267(8) yes .
O(23) C(72) 1.243(8) yes .
O(24) C(72) 1.257(10) yes .
N(1) C(1) 1.349(7) yes .
N(1) C(5) 1.368(8) yes .
N(2) C(6) 1.363(6) yes .
N(2) C(10) 1.344(7) yes .
N(3) C(13) 1.347(8) yes .
N(3) C(17) 1.375(6) yes .
N(4) C(18) 1.368(7) yes .
N(4) C(22) 1.341(9) yes .
N(5) C(25) 1.346(6) yes .
N(5) C(29) 1.365(6) yes .
N(6) C(30) 1.356(7) yes .
N(6) C(34) 1.352(6) yes .
N(7) C(37) 1.348(6) yes .
N(7) C(41) 1.360(7) yes .
N(8) C(42) 1.357(6) yes .
N(8) C(46) 1.346(7) yes .
N(9) C(49) 1.352(6) yes .
N(9) C(53) 1.371(6) yes .
N(10) C(54) 1.370(7) yes .
N(10) C(58) 1.360(6) yes .
N(11) C(61) 1.353(9) yes .
N(11) C(65) 1.363(7) yes .
N(12) C(66) 1.335(7) yes .
N(12) C(70) 1.356(9) yes .
C(1) C(2) 1.384(7) yes .
C(2) C(3) 1.373(9) yes .
C(3) C(4) 1.396(8) yes .
C(3) C(11) 1.500(8) yes .
C(4) C(5) 1.386(7) yes .
C(5) C(6) 1.476(7) yes .
C(6) C(7) 1.377(9) yes .
C(7) C(8) 1.396(7) yes .
C(8) C(9) 1.385(8) yes .
C(8) C(12) 1.524(9) yes .
C(9) C(10) 1.389(9) yes .
C(13) C(14) 1.383(8) yes .
C(14) C(15) 1.407(7) yes .
C(15) C(16) 1.375(9) yes .
C(15) C(23) 1.512(7) yes .
C(16) C(17) 1.382(7) yes .
C(17) C(18) 1.468(9) yes .
C(18) C(19) 1.403(8) yes .
C(19) C(20) 1.385(10) yes .
C(20) C(21) 1.394(8) yes .
C(20) C(24) 1.520(9) yes .
C(21) C(22) 1.393(9) yes .
C(25) C(26) 1.400(7) yes .
C(26) C(27) 1.392(7) yes .
C(27) C(28) 1.396(6) yes .
C(27) C(35) 1.520(7) yes .
C(28) C(29) 1.382(7) yes .
C(29) C(30) 1.486(6) yes .
C(30) C(31) 1.393(6) yes .
C(31) C(32) 1.396(6) yes .
C(32) C(33) 1.392(8) yes .
C(32) C(36) 1.522(7) yes .
C(33) C(34) 1.378(8) yes .
C(37) C(38) 1.404(7) yes .
C(38) C(39) 1.394(8) yes .
C(39) C(40) 1.387(7) yes .
C(39) C(47) 1.509(6) yes .
C(40) C(41) 1.400(6) yes .
C(41) C(42) 1.473(7) yes .
C(42) C(43) 1.391(9) yes .
C(43) C(44) 1.389(8) yes .
C(44) C(45) 1.390(9) yes .
C(44) C(48) 1.522(11) yes .
C(45) C(46) 1.394(10) yes .
C(49) C(50) 1.372(8) yes .
C(50) C(51) 1.384(7) yes .
C(51) C(52) 1.393(6) yes .
C(51) C(59) 1.516(8) yes .
C(52) C(53) 1.383(7) yes .
C(53) C(54) 1.478(6) yes .
C(54) C(55) 1.399(7) yes .
C(55) C(56) 1.393(7) yes .
C(56) C(57) 1.389(8) yes .
C(56) C(60) 1.516(7) yes .
C(57) C(58) 1.388(7) yes .
C(61) C(62) 1.375(10) yes .
C(62) C(63) 1.403(8) yes .
C(63) C(64) 1.394(9) yes .
C(63) C(71) 1.516(10) yes .
C(64) C(65) 1.387(8) yes .
C(65) C(66) 1.479(9) yes .
C(66) C(67) 1.402(8) yes .
C(67) C(68) 1.396(9) yes .
C(68) C(69) 1.373(8) yes .
C(68) C(72) 1.521(8) yes .
C(69) C(70) 1.398(8) yes .
C(1) H(1) 0.950 no .
C(2) H(2) 0.950 no .
C(4) H(4) 0.950 no .
C(7) H(7) 0.950 no .
C(9) H(9) 0.950 no .
C(10) H(10) 0.950 no .
C(13) H(13) 0.950 no .
C(14) H(14) 0.950 no .
C(16) H(16) 0.950 no .
C(19) H(19) 0.950 no .
C(21) H(21) 0.950 no .
C(22) H(22) 0.950 no .
C(25) H(25) 0.950 no .
C(26) H(26) 0.950 no .
C(28) H(28) 0.950 no .
C(31) H(31) 0.950 no .
C(33) H(33) 0.950 no .
C(34) H(34) 0.950 no .
C(37) H(37) 0.950 no .
C(38) H(38) 0.950 no .
C(40) H(40) 0.950 no .
C(43) H(43) 0.950 no .
C(45) H(45) 0.950 no .
C(46) H(46) 0.950 no .
C(49) H(49) 0.950 no .
C(50) H(50) 0.950 no .
C(52) H(52) 0.950 no .
C(55) H(55) 0.950 no .
C(57) H(57) 0.950 no .
C(58) H(58) 0.950 no .
C(61) H(61) 0.950 no .
C(62) H(62) 0.950 no .
C(64) H(64) 0.950 no .
C(67) H(67) 0.950 no .
C(69) H(69) 0.950 no .
C(70) H(70) 0.950 no .

loop_
_geom_contact_atom_site_label_1
_geom_contact_atom_site_label_2
_geom_contact_distance
_geom_contact_publ_flag
_geom_contact_site_symmetry_2
Sr(3) O(19) 3.073(5) no 2_546
O(1) O(9) 3.492(10) no 2_546
O(1) C(2) 3.581(10) no .
O(1) C(4) 2.722(8) no .
O(1) C(27) 3.329(13) no 2_546
O(1) C(28) 3.475(15) no 2_546
O(1) C(35) 2.975(12) no 2_546
O(2) O(28) 2.843(9) no 1_455
O(2) O(31) 2.698(9) no .
O(2) C(2) 2.861(7) no .
O(3) O(8) 3.446(6) no 2_556
O(3) O(25) 2.752(8) no .
O(3) C(7) 2.827(9) no .
O(3) C(15) 3.335(6) no 2_556
O(3) C(23) 3.330(6) no 2_556
O(4) C(2) 3.474(9) no 2_556
O(4) C(7) 3.586(7) no .
O(4) C(9) 2.831(8) no .
O(5) C(21) 2.833(8) no .
O(6) C(2) 3.226(7) no 2_546
O(6) C(3) 3.297(9) no 2_546
O(6) C(19) 2.835(8) no .
O(7) C(16) 2.771(7) no .
O(8) C(14) 2.858(7) no .
O(9) O(19) 3.015(8) no .
O(9) O(29) 2.725(6) no 2_556
O(9) C(26) 2.896(7) no .
O(10) C(28) 2.778(6) no .
O(11) O(17) 3.562(6) no .
O(11) O(34) 2.746(7) no 4_555
O(11) C(31) 2.869(6) no .
O(11) C(50) 3.101(8) no .
O(11) C(51) 3.253(7) no .
O(11) C(59) 3.412(7) no .
O(12) C(21) 3.356(9) no 3_657
O(12) C(33) 2.843(7) no .
O(13) O(23) 3.389(7) no 2_656
O(13) C(38) 2.847(6) no .
O(13) C(52) 3.508(7) no 2_646
O(14) C(40) 2.734(6) no .
O(15) O(21) 3.483(9) no 2_656
O(15) O(22) 3.570(8) no 2_656
O(15) O(33) 2.916(9) no 3_656
O(15) C(43) 2.854(11) no .
O(15) C(45) 3.582(11) no .
O(15) C(71) 3.295(8) no 2_656
O(16) O(25) 2.820(7) no 4_554
O(16) C(43) 3.577(8) no .
O(16) C(45) 2.891(10) no .
O(17) O(30) 2.672(5) no 3_657
O(17) O(33) 2.825(7) no 4_555
O(17) O(34) 3.565(8) no 4_555
O(17) C(40) 3.241(7) no 2_656
O(17) C(41) 3.413(7) no 2_656
O(17) C(50) 2.831(7) no .
O(18) C(39) 3.410(9) no 2_656
O(18) C(40) 3.360(8) no 2_656
O(18) C(47) 3.283(8) no 2_656
O(18) C(50) 3.598(8) no .
O(18) C(52) 2.758(8) no .
O(19) O(26) 2.715(8) no 2_556
O(19) O(29) 2.975(7) no 2_556
O(19) C(26) 3.313(9) no .
O(19) C(27) 3.311(8) no .
O(19) C(35) 3.094(8) no .
O(19) C(55) 2.854(7) no .
O(20) O(32) 2.694(9) no .
O(20) C(57) 2.807(7) no .
O(21) C(62) 2.848(10) no .
O(22) C(64) 2.802(8) no .
O(23) O(27) 2.822(8) no 2_546
O(23) C(38) 3.150(7) no 2_646
O(23) C(39) 3.130(8) no 2_646
O(23) C(47) 3.259(8) no 2_646
O(23) C(67) 2.862(7) no .
O(23) C(69) 3.585(7) no .
O(24) C(50) 3.594(7) no 2_646
O(24) C(67) 3.599(9) no .
O(24) C(69) 2.822(8) no .
O(25) O(29) 3.584(7) no .
O(25) C(48) 3.590(7) no 4_455
O(26) O(29) 3.593(8) no .
O(27) C(72) 3.462(8) no 2_556
O(28) O(31) 3.557(8) no 3_656
O(28) O(34) 2.736(8) no 3_656
O(28) C(11) 3.185(8) no 1_655
O(29) C(21) 3.327(9) no .
O(30) C(59) 3.592(6) no 3_657
O(30) C(69) 3.451(8) no 4_445
O(31) C(9) 3.441(7) no 2_546
O(32) C(1) 3.476(9) no .
O(32) C(25) 3.528(7) no .
O(32) C(60) 3.557(9) no .
O(33) C(43) 3.501(9) no 3_656
O(34) C(36) 3.502(8) no 4_454
N(1) C(3) 2.787(6) no .
N(1) C(17) 3.482(6) no .
N(1) C(18) 3.319(6) no .
N(1) C(22) 3.470(7) no .
N(1) C(25) 3.251(7) no .
N(2) C(8) 2.790(8) no .
N(2) C(22) 3.137(7) no .
N(2) C(25) 3.467(8) no .
N(2) C(29) 3.561(8) no .
N(3) C(1) 3.166(6) no .
N(3) C(15) 2.794(7) no .
N(3) C(34) 3.449(7) no .
N(4) C(1) 3.514(6) no .
N(4) C(5) 3.377(6) no .
N(4) C(6) 3.519(6) no .
N(4) C(20) 2.800(7) no .
N(4) C(34) 3.332(7) no .
N(5) C(10) 3.475(9) no .
N(5) C(13) 3.379(7) no .
N(5) C(27) 2.802(6) no .
N(6) C(10) 3.304(8) no .
N(6) C(13) 3.470(7) no .
N(6) C(32) 2.802(6) no .
N(7) C(39) 2.794(6) no .
N(7) C(49) 3.211(7) no .
N(7) C(66) 3.507(6) no .
N(7) C(70) 3.492(7) no .
N(8) C(44) 2.802(9) no .
N(8) C(49) 3.585(8) no .
N(8) C(53) 3.397(8) no .
N(8) C(54) 3.469(8) no .
N(8) C(70) 3.197(7) no .
N(9) C(41) 3.584(7) no .
N(9) C(42) 3.494(8) no .
N(9) C(46) 3.524(8) no .
N(9) C(51) 2.776(7) no .
N(9) C(61) 3.317(8) no .
N(10) C(46) 3.206(9) no .
N(10) C(56) 2.797(6) no .
N(10) C(61) 3.581(7) no .
N(11) C(37) 3.227(7) no .
N(11) C(58) 3.507(6) no .
N(11) C(63) 2.800(8) no .
N(12) C(37) 3.511(6) no .
N(12) C(58) 3.285(7) no .
N(12) C(68) 2.779(7) no .
C(1) C(4) 2.724(9) no .
C(1) C(17) 3.428(7) no .
C(1) C(18) 3.554(7) no .
C(2) C(5) 2.744(7) no .
C(4) C(7) 3.012(8) no .
C(5) C(22) 3.575(7) no .
C(6) C(9) 2.733(7) no .
C(6) C(22) 3.439(7) no .
C(7) C(10) 2.729(8) no .
C(13) C(16) 2.731(7) no .
C(14) C(17) 2.741(9) no .
C(16) C(19) 3.021(9) no .
C(18) C(21) 2.747(10) no .
C(19) C(22) 2.734(8) no .
C(25) C(28) 2.728(6) no .
C(26) C(29) 2.749(6) no .
C(26) C(60) 3.489(9) no .
C(27) C(55) 3.581(8) no .
C(28) C(31) 3.033(6) no .
C(28) C(55) 3.555(9) no .
C(30) C(33) 2.737(7) no .
C(31) C(34) 2.726(8) no .
C(37) C(40) 2.736(8) no .
C(38) C(41) 2.760(7) no .
C(39) C(51) 3.557(7) no 2_646
C(39) C(59) 3.339(8) no 2_646
C(40) C(43) 2.980(7) no .
C(40) C(59) 3.222(8) no 2_646
C(42) C(45) 2.728(7) no .
C(43) C(46) 2.734(8) no .
C(46) C(54) 3.395(10) no .
C(49) C(52) 2.737(7) no .
C(50) C(53) 2.741(6) no .
C(52) C(55) 3.039(6) no .
C(54) C(57) 2.741(7) no .
C(55) C(58) 2.755(8) no .
C(61) C(64) 2.728(8) no .
C(62) C(65) 2.743(10) no .
C(64) C(67) 3.057(9) no .
C(66) C(69) 2.739(9) no .
C(67) C(70) 2.739(8) no .
O(3) O(39) 2.645(8) no 3_666
O(4) O(39) 3.392(8) no 3_666
O(8) O(39) 3.486(7) no 4_455
O(8) O(40) 2.813(8) no 4_455
O(12) O(36) 2.770(7) no 2_646
O(13) O(41) 3.069(9) no 3_656
O(15) O(36) 3.236(10) no .
O(16) O(35) 2.817(10) no 4_554
O(16) O(36) 2.858(11) no .
O(17) O(38) 3.485(6) no 3_666
O(21) O(37) 2.852(11) no 2_646
O(21) O(42) 2.849(11) no 3_656
O(22) O(42) 3.593(12) no 3_656
O(23) O(35) 2.696(8) no 4_544
O(24) O(35) 3.496(8) no 4_544
O(25) O(35) 3.591(9) no .
O(26) O(35) 2.762(8) no .
O(26) O(41) 2.986(11) no 3_556
O(27) O(40) 3.267(8) no 3_666
O(27) O(41) 2.813(9) no 1_556
O(28) O(42) 2.742(12) no 4_555
O(29) O(36) 2.845(8) no 4_455
O(30) O(38) 2.713(7) no 1_546
O(31) O(42) 2.802(9) no 2_545
O(32) O(39) 3.098(9) no 4_455
O(33) O(38) 2.984(9) no 2_545
O(35) O(16) 2.817(10) no 4_455
O(35) O(23) 2.696(8) no 4_445
O(35) O(24) 3.496(8) no 4_445
O(35) O(25) 3.591(9) no .
O(35) O(26) 2.762(8) no .
O(35) O(41) 2.809(12) no 1_556
O(35) C(38) 3.418(8) no 3_657
O(35) C(45) 3.436(9) no 4_455
O(35) C(72) 3.441(8) no 4_445
O(36) O(12) 2.770(7) no 2_656
O(36) O(15) 3.236(10) no .
O(36) O(16) 2.858(11) no .
O(36) O(29) 2.845(8) no 4_554
O(36) O(37) 2.771(13) no .
O(36) C(21) 3.558(9) no 4_554
O(36) C(22) 3.454(11) no 4_554
O(36) C(48) 3.401(11) no .
O(37) O(21) 2.852(11) no 2_656
O(37) O(36) 2.771(13) no .
O(37) C(9) 3.482(10) no 4_554
O(37) C(10) 3.358(11) no 4_554
O(37) C(33) 3.275(11) no 2_656
O(38) O(17) 3.485(6) no 3_666
O(38) O(30) 2.713(7) no 1_564
O(38) O(33) 2.984(9) no 2_555
O(38) O(39) 2.652(7) no 3_665
O(38) C(43) 3.577(7) no 4_454
O(38) C(44) 3.502(8) no 4_454
O(38) C(45) 3.549(9) no 4_454
O(38) C(69) 3.473(9) no 4_454
O(38) C(70) 3.145(9) no 4_454
O(39) O(3) 2.645(8) no 3_666
O(39) O(4) 3.392(8) no 3_666
O(39) O(8) 3.486(7) no 4_554
O(39) O(32) 3.098(9) no 4_554
O(39) O(38) 2.652(7) no 3_665
O(39) O(40) 2.756(9) no .
O(39) C(12) 3.357(9) no 3_666
O(39) C(14) 3.249(7) no 4_554
O(39) C(57) 3.306(8) no 4_554
O(40) O(8) 2.813(8) no 4_554
O(40) O(27) 3.267(8) no 3_666
O(40) O(39) 2.756(9) no .
O(40) N(12) 3.596(7) no 4_554
O(40) C(58) 3.277(8) no 4_554
O(40) C(66) 3.388(6) no 4_554
O(40) C(67) 3.414(7) no 4_554
O(41) O(13) 3.069(9) no 3_656
O(41) O(26) 2.986(11) no 3_556
O(41) O(27) 2.813(9) no 1_554
O(41) O(35) 2.809(12) no 1_554
O(41) C(45) 3.552(10) no 4_454
O(42) O(21) 2.849(11) no 3_656
O(42) O(22) 3.593(12) no 3_656
O(42) O(28) 2.742(12) no 4_454
O(42) O(31) 2.802(9) no 2_555
O(42) C(71) 3.574(13) no 3_656
N(12) O(40) 3.596(7) no 4_455
C(9) O(37) 3.482(10) no 4_455
C(10) O(37) 3.358(11) no 4_455
C(12) O(39) 3.357(9) no 3_666
C(14) O(39) 3.249(7) no 4_455
C(21) O(36) 3.558(9) no 4_455
C(22) O(36) 3.454(11) no 4_455
C(33) O(37) 3.275(11) no 2_646
C(38) O(35) 3.418(8) no 3_657
C(43) O(38) 3.577(7) no 4_555
C(44) O(38) 3.502(8) no 4_555
C(45) O(35) 3.436(9) no 4_554
C(45) O(38) 3.549(9) no 4_555
C(45) O(41) 3.552(10) no 4_555
C(48) O(36) 3.401(11) no .
C(57) O(39) 3.306(8) no 4_455
C(58) O(40) 3.277(8) no 4_455
C(66) O(40) 3.388(6) no 4_455
C(67) O(40) 3.414(7) no 4_455
C(69) O(38) 3.473(9) no 4_555
C(70) O(38) 3.145(9) no 4_555
C(71) O(42) 3.574(13) no 3_656
C(72) O(35) 3.441(8) no 4_544
Ru(1) H(1) 3.1381 no .
Ru(1) H(10) 3.1253 no .
Ru(1) H(13) 3.1413 no .
Ru(1) H(22) 3.1323 no .
Ru(1) H(25) 3.1341 no .
Ru(1) H(34) 3.1189 no .
Ru(2) H(37) 3.1324 no .
Ru(2) H(46) 3.1703 no .
Ru(2) H(49) 3.1367 no .
Ru(2) H(58) 3.1420 no .
Ru(2) H(61) 3.1251 no .
Ru(2) H(70) 3.0938 no .
Sr(2) H(28) 3.5941 no 2_646
Sr(3) H(21) 3.2470 no .
Sr(3) H(69) 3.4412 no 4_445
Sr(4) H(2) 3.5037 no .
O(1) H(4) 2.4198 no .
O(1) H(16) 3.5708 no 2_556
O(1) H(28) 3.2888 no 2_546
O(2) H(2) 2.5987 no .
O(2) H(9) 3.4676 no 2_546
O(2) H(10) 3.5492 no 2_546
O(3) H(7) 2.5536 no .
O(4) H(1) 3.1268 no 2_556
O(4) H(2) 2.7840 no 2_556
O(4) H(9) 2.5903 no .
O(5) H(21) 2.5492 no .
O(5) H(25) 3.5323 no 2_546
O(5) H(26) 3.2275 no 2_546
O(6) H(2) 3.4112 no 2_546
O(6) H(19) 2.5490 no .
O(6) H(25) 3.2512 no 2_546
O(7) H(4) 3.0457 no 2_546
O(7) H(7) 3.2750 no 2_546
O(7) H(16) 2.4569 no .
O(8) H(14) 2.5968 no .
O(8) H(64) 3.1934 no .
O(9) H(4) 3.1763 no 2_556
O(9) H(26) 2.6366 no .
O(10) H(28) 2.4735 no .
O(10) H(52) 2.6926 no .
O(10) H(55) 2.7914 no .
O(11) H(31) 2.6001 no .
O(11) H(50) 3.0687 no .
O(12) H(21) 2.4735 no 3_657
O(12) H(33) 2.5741 no .
O(12) H(61) 3.5188 no .
O(12) H(62) 3.5051 no .
O(13) H(38) 2.5906 no .
O(13) H(52) 2.9362 no 2_646
O(13) H(55) 3.1768 no 2_646
O(14) H(40) 2.4212 no .
O(14) H(64) 2.8416 no 2_656
O(14) H(67) 3.0632 no 2_656
O(15) H(43) 2.6155 no .
O(16) H(45) 2.6611 no .
O(17) H(40) 3.2708 no 2_656
O(17) H(43) 3.5989 no 2_656
O(17) H(50) 2.5512 no .
O(18) H(28) 3.2329 no .
O(18) H(31) 3.4707 no .
O(18) H(40) 3.1208 no 2_656
O(18) H(52) 2.4749 no .
O(19) H(26) 3.0916 no .
O(19) H(55) 2.6008 no .
O(20) H(57) 2.5174 no .
O(20) H(69) 2.8718 no 3_656
O(21) H(62) 2.5866 no .
O(22) H(40) 2.9122 no 2_646
O(22) H(43) 2.9265 no 2_646
O(22) H(64) 2.5085 no .
O(23) H(38) 3.2274 no 2_646
O(23) H(49) 3.4102 no 2_646
O(23) H(67) 2.6040 no .
O(24) H(49) 3.1888 no 2_646
O(24) H(50) 2.9342 no 2_646
O(24) H(69) 2.5762 no .
O(25) H(7) 3.4917 no .
O(25) H(45) 3.3842 no 4_455
O(27) H(67) 3.3937 no 2_556
O(29) H(21) 2.6218 no .
O(29) H(26) 3.0483 no 2_546
O(30) H(50) 3.2125 no 3_657
O(30) H(69) 2.7458 no 4_445
O(31) H(2) 2.9945 no .
O(31) H(9) 2.6009 no 2_546
O(32) H(1) 2.9702 no .
O(32) H(13) 3.4459 no .
O(32) H(25) 3.0733 no .
O(32) H(57) 3.1922 no .
O(33) H(43) 3.1482 no 3_656
O(34) H(31) 3.5213 no 4_454
N(1) H(2) 3.2431 no .
N(1) H(4) 3.2494 no .
N(1) H(25) 2.7119 no .
N(2) H(7) 3.2492 no .
N(2) H(9) 3.2452 no .
N(2) H(22) 2.6316 no .
N(2) H(25) 3.5150 no .
N(3) H(1) 2.6505 no .
N(3) H(14) 3.2500 no .
N(3) H(16) 3.2614 no .
N(3) H(34) 3.4398 no .
N(4) H(19) 3.2657 no .
N(4) H(21) 3.2477 no .
N(4) H(34) 2.7861 no .
N(5) H(10) 3.4379 no .
N(5) H(13) 2.8542 no .
N(5) H(26) 3.2582 no .
N(5) H(28) 3.2493 no .
N(6) H(10) 2.7629 no .
N(6) H(13) 3.3706 no .
N(6) H(31) 3.2539 no .
N(6) H(33) 3.2474 no .
N(7) H(38) 3.2710 no .
N(7) H(40) 3.2633 no .
N(7) H(49) 2.6938 no .
N(7) H(70) 3.5909 no .
N(8) H(43) 3.2554 no .
N(8) H(45) 3.2469 no .
N(8) H(70) 2.6533 no .
N(9) H(46) 3.5906 no .
N(9) H(50) 3.2405 no .
N(9) H(52) 3.2600 no .
N(9) H(61) 2.7730 no .
N(10) H(46) 2.6810 no .
N(10) H(55) 3.2707 no .
N(10) H(57) 3.2506 no .
N(10) H(61) 3.5647 no .
N(11) H(37) 2.6805 no .
N(11) H(58) 3.3501 no .
N(11) H(62) 3.2443 no .
N(11) H(64) 3.2504 no .
N(12) H(37) 3.4483 no .
N(12) H(58) 2.7792 no .
N(12) H(67) 3.2341 no .
N(12) H(69) 3.2437 no .
C(1) H(25) 3.1224 no .
C(2) H(4) 3.2407 no .
C(3) H(1) 3.2346 no .
C(4) H(2) 3.2450 no .
C(4) H(7) 2.7275 no .
C(4) H(16) 3.5807 no 2_556
C(4) H(19) 3.3665 no 2_556
C(5) H(1) 3.1922 no .
C(5) H(7) 2.6984 no .
C(5) H(22) 3.4892 no .
C(5) H(25) 3.2267 no .
C(6) H(4) 2.7217 no .
C(6) H(10) 3.1794 no .
C(6) H(22) 2.9738 no .
C(7) H(4) 2.7386 no .
C(7) H(9) 3.2543 no .
C(8) H(2) 2.9895 no 2_556
C(8) H(10) 3.2449 no .
C(9) H(2) 2.8291 no 2_556
C(9) H(7) 3.2520 no .
C(10) H(2) 3.5331 no 2_556
C(10) H(22) 3.0603 no .
C(11) H(2) 2.6871 no .
C(11) H(4) 2.6516 no .
C(12) H(1) 3.2641 no 2_556
C(12) H(2) 3.1802 no 2_556
C(12) H(7) 2.6853 no .
C(12) H(9) 2.7050 no .
C(13) H(1) 3.1079 no .
C(14) H(16) 3.2575 no .
C(14) H(58) 3.5285 no .
C(15) H(13) 3.2525 no .
C(16) H(1) 3.5913 no .
C(16) H(7) 3.3863 no 2_546
C(16) H(14) 3.2565 no .
C(16) H(19) 2.7518 no .
C(17) H(1) 2.9283 no .
C(17) H(13) 3.1865 no .
C(17) H(19) 2.7330 no .
C(18) H(1) 3.4266 no .
C(18) H(16) 2.6963 no .
C(18) H(22) 3.1831 no .
C(18) H(34) 3.3518 no .
C(19) H(16) 2.7328 no .
C(19) H(21) 3.2514 no .
C(20) H(22) 3.2544 no .
C(20) H(26) 3.5258 no 2_546
C(21) H(19) 3.2512 no .
C(22) H(34) 3.2933 no .
C(23) H(7) 3.5706 no 2_546
C(23) H(14) 2.7171 no .
C(23) H(16) 2.6540 no .
C(23) H(64) 3.3208 no .
C(24) H(19) 2.6797 no .
C(24) H(21) 2.7000 no .
C(24) H(25) 3.2377 no 2_546
C(24) H(26) 3.4290 no 2_546
C(25) H(13) 3.4840 no .
C(26) H(28) 3.2542 no .
C(27) H(25) 3.2561 no .
C(27) H(55) 3.0567 no .
C(28) H(26) 3.2581 no .
C(28) H(31) 2.7592 no .
C(28) H(52) 3.2582 no .
C(28) H(55) 3.1654 no .
C(29) H(10) 3.3593 no .
C(29) H(13) 3.2199 no .
C(29) H(25) 3.1835 no .
C(29) H(31) 2.7301 no .
C(30) H(10) 3.0866 no .
C(30) H(13) 3.4067 no .
C(30) H(28) 2.7110 no .
C(30) H(34) 3.1758 no .
C(31) H(28) 2.7495 no .
C(31) H(33) 3.2551 no .
C(31) H(61) 3.4711 no .
C(32) H(34) 3.2445 no .
C(32) H(61) 3.2011 no .
C(32) H(62) 3.2518 no .
C(33) H(31) 3.2539 no .
C(33) H(62) 2.8125 no .
C(34) H(10) 3.3740 no .
C(34) H(62) 3.2703 no .
C(35) H(4) 3.5690 no 2_556
C(35) H(26) 2.7267 no .
C(35) H(28) 2.6648 no .
C(35) H(55) 2.9972 no .
C(36) H(21) 3.1654 no 3_657
C(36) H(31) 2.6993 no .
C(36) H(33) 2.7029 no .
C(36) H(61) 3.2916 no .
C(37) H(49) 3.0807 no .
C(38) H(40) 3.2662 no .
C(39) H(37) 3.2495 no .
C(39) H(52) 3.5291 no 2_646
C(39) H(67) 3.2673 no 2_656
C(40) H(38) 3.2691 no .
C(40) H(43) 2.6825 no .
C(40) H(64) 3.2820 no 2_656
C(40) H(67) 3.0852 no 2_656
C(41) H(37) 3.1779 no .
C(41) H(43) 2.6927 no .
C(41) H(49) 3.1006 no .
C(42) H(40) 2.7116 no .
C(42) H(46) 3.1763 no .
C(42) H(70) 3.1558 no .
C(43) H(40) 2.6926 no .
C(43) H(45) 3.2467 no .
C(44) H(46) 3.2588 no .
C(45) H(38) 3.5998 no 2_656
C(45) H(43) 3.2475 no .
C(46) H(70) 3.0427 no .
C(47) H(38) 2.7253 no .
C(47) H(40) 2.6365 no .
C(47) H(52) 3.0788 no 2_646
C(47) H(67) 3.3104 no 2_656
C(48) H(43) 2.6624 no .
C(48) H(45) 2.7260 no .
C(49) H(61) 3.1113 no .
C(50) H(52) 3.2600 no .
C(51) H(31) 3.2420 no .
C(51) H(49) 3.2294 no .
C(52) H(28) 3.1450 no .
C(52) H(31) 3.0904 no .
C(52) H(50) 3.2607 no .
C(52) H(55) 2.7842 no .
C(53) H(31) 3.5967 no .
C(53) H(46) 3.3843 no .
C(53) H(49) 3.1937 no .
C(53) H(55) 2.7438 no .
C(53) H(61) 3.3787 no .
C(54) H(46) 2.8201 no .
C(54) H(52) 2.7232 no .
C(54) H(58) 3.2018 no .
C(55) H(46) 3.3567 no .
C(55) H(52) 2.7664 no .
C(55) H(57) 3.2557 no .
C(56) H(58) 3.2567 no .
C(57) H(13) 3.3589 no .
C(57) H(14) 3.3947 no .
C(57) H(55) 3.2586 no .
C(58) H(13) 3.4843 no .
C(58) H(14) 3.0081 no .
C(58) H(46) 3.2255 no .
C(59) H(31) 3.5627 no .
C(59) H(40) 3.2579 no 2_656
C(59) H(50) 2.6838 no .
C(59) H(52) 2.6789 no .
C(60) H(26) 3.4163 no .
C(60) H(55) 2.7103 no .
C(60) H(57) 2.6619 no .
C(60) H(69) 3.4866 no 3_656
C(61) H(37) 3.2023 no .
C(62) H(64) 3.2583 no .
C(63) H(43) 3.4114 no 2_646
C(63) H(61) 3.2515 no .
C(64) H(14) 3.5026 no .
C(64) H(40) 3.2834 no 2_646
C(64) H(43) 3.3320 no 2_646
C(64) H(62) 3.2589 no .
C(64) H(67) 2.7884 no .
C(65) H(14) 3.4671 no .
C(65) H(37) 2.9732 no .
C(65) H(58) 3.3791 no .
C(65) H(61) 3.1864 no .
C(65) H(67) 2.7382 no .
C(66) H(37) 3.3169 no .
C(66) H(58) 3.1444 no .
C(66) H(64) 2.7314 no .
C(66) H(70) 3.1860 no .
C(67) H(64) 2.7839 no .
C(67) H(69) 3.2398 no .
C(68) H(49) 3.5012 no 2_646
C(68) H(50) 2.9862 no 2_646
C(68) H(70) 3.2550 no .
C(69) H(50) 2.9708 no 2_646
C(69) H(67) 3.2384 no .
C(70) H(50) 3.5673 no 2_646
C(70) H(58) 3.3770 no .
C(71) H(43) 3.3653 no 2_646
C(71) H(62) 2.7233 no .
C(71) H(64) 2.6769 no .
C(72) H(49) 3.1015 no 2_646
C(72) H(50) 3.2076 no 2_646
C(72) H(67) 2.7062 no .
C(72) H(69) 2.6666 no .
H(1) H(2) 2.3190 no .
H(1) H(13) 3.4693 no .
H(1) H(25) 3.3070 no .
H(2) H(9) 2.8019 no 2_546
H(4) H(7) 2.1815 no .
H(4) H(16) 2.9156 no 2_556
H(4) H(19) 3.2784 no 2_556
H(7) H(16) 3.0973 no 2_556
H(9) H(10) 2.3259 no .
H(10) H(22) 3.3773 no .
H(13) H(14) 2.3207 no .
H(13) H(57) 3.5450 no .
H(14) H(57) 3.3228 no .
H(14) H(58) 2.6328 no .
H(16) H(19) 2.1962 no .
H(21) H(22) 2.3280 no .
H(21) H(26) 3.5745 no 2_546
H(21) H(33) 3.2537 no 3_657
H(22) H(33) 3.4635 no 3_657
H(22) H(34) 3.4218 no .
H(25) H(26) 2.3378 no .
H(28) H(31) 2.2084 no .
H(28) H(52) 2.5795 no .
H(28) H(55) 3.1206 no .
H(31) H(52) 3.1804 no .
H(33) H(34) 2.3102 no .
H(33) H(62) 2.7773 no .
H(34) H(62) 3.5291 no .
H(37) H(38) 2.3464 no .
H(37) H(49) 3.4017 no .
H(37) H(61) 3.5219 no .
H(40) H(43) 2.1243 no .
H(40) H(64) 2.5387 no 2_656
H(40) H(67) 2.9704 no 2_656
H(43) H(64) 3.1337 no 2_656
H(45) H(46) 2.3301 no .
H(46) H(70) 3.2595 no .
H(49) H(50) 2.3095 no .
H(49) H(61) 3.2556 no .
H(50) H(69) 3.1057 no 2_656
H(52) H(55) 2.2426 no .
H(57) H(58) 2.3258 no .
H(61) H(62) 2.3081 no .
H(64) H(67) 2.2488 no .
H(69) H(70) 2.3420 no .
O(35) H(38) 2.7957 no 3_657
O(35) H(45) 2.8044 no 4_455
O(36) H(21) 2.9781 no 4_554
O(36) H(22) 2.7408 no 4_554
O(36) H(33) 3.1347 no 2_656
O(37) H(9) 3.4004 no 4_554
O(37) H(10) 3.1694 no 4_554
O(37) H(22) 3.0843 no 4_554
O(37) H(33) 2.4924 no 2_656
O(37) H(34) 3.2240 no 2_656
O(37) H(62) 3.3089 no 2_656
O(38) H(57) 3.4659 no 2_555
O(38) H(69) 3.0445 no 4_454
O(38) H(70) 2.3694 no 4_454
O(39) H(14) 2.7854 no 4_554
O(39) H(57) 2.5154 no 4_554
O(39) H(58) 3.3761 no 4_554
O(40) H(14) 3.0167 no 4_554
O(40) H(57) 3.4910 no 4_554
O(40) H(58) 2.3850 no 4_554
O(41) H(45) 2.8852 no 4_454
O(41) H(46) 3.2347 no 4_454
O(42) H(9) 3.3050 no 1_554
H(9) O(37) 3.4004 no 4_455
H(9) O(42) 3.3050 no 1_556
H(10) O(37) 3.1694 no 4_455
H(14) O(39) 2.7854 no 4_455
H(14) O(40) 3.0167 no 4_455
H(21) O(36) 2.9781 no 4_455
H(22) O(36) 2.7408 no 4_455
H(22) O(37) 3.0843 no 4_455
H(33) O(36) 3.1347 no 2_646
H(33) O(37) 2.4924 no 2_646
H(34) O(37) 3.2240 no 2_646
H(38) O(35) 2.7957 no 3_657
H(45) O(35) 2.8044 no 4_554
H(45) O(41) 2.8852 no 4_555
H(46) O(41) 3.2347 no 4_555
H(57) O(38) 3.4659 no 2_545
H(57) O(39) 2.5154 no 4_455
H(57) O(40) 3.4910 no 4_455
H(58) O(39) 3.3761 no 4_455
H(58) O(40) 2.3850 no 4_455
H(62) O(37) 3.3089 no 2_646
H(69) O(38) 3.0445 no 4_555
H(70) O(38) 2.3694 no 4_555

loop_
_geom_torsion_atom_site_label_1
_geom_torsion_atom_site_label_2
_geom_torsion_atom_site_label_3
_geom_torsion_atom_site_label_4
_geom_torsion
_geom_torsion_publ_flag
_geom_torsion_site_symmetry_1
_geom_torsion_site_symmetry_3
_geom_torsion_site_symmetry_4
N(1) Ru(1) N(2) C(6) 6.1(3) no . . .
N(1) Ru(1) N(2) C(10) -175.6(4) no . . .
N(2) Ru(1) N(1) C(1) 176.7(4) no . . .
N(2) Ru(1) N(1) C(5) -8.2(3) no . . .
N(1) Ru(1) N(3) C(13) 102.4(3) no . . .
N(1) Ru(1) N(3) C(17) -73.8(3) no . . .
N(3) Ru(1) N(1) C(1) -10.2(4) no . . .
N(3) Ru(1) N(1) C(5) 164.9(3) no . . .
N(1) Ru(1) N(4) C(18) 82.4(3) no . . .
N(1) Ru(1) N(4) C(22) -85.4(3) no . . .
N(4) Ru(1) N(1) C(1) -88.5(4) no . . .
N(4) Ru(1) N(1) C(5) 86.6(3) no . . .
N(1) Ru(1) N(5) C(25) 1.6(4) no . . .
N(1) Ru(1) N(5) C(29) 173.2(3) no . . .
N(5) Ru(1) N(1) C(1) 90.8(4) no . . .
N(5) Ru(1) N(1) C(5) -94.1(3) no . . .
N(2) Ru(1) N(4) C(18) 161.1(3) no . . .
N(2) Ru(1) N(4) C(22) -6.8(3) no . . .
N(4) Ru(1) N(2) C(6) -77.5(3) no . . .
N(4) Ru(1) N(2) C(10) 100.8(4) no . . .
N(2) Ru(1) N(5) C(25) -77.0(4) no . . .
N(2) Ru(1) N(5) C(29) 94.6(3) no . . .
N(5) Ru(1) N(2) C(6) 103.8(3) no . . .
N(5) Ru(1) N(2) C(10) -77.9(4) no . . .
N(2) Ru(1) N(6) C(30) -85.6(3) no . . .
N(2) Ru(1) N(6) C(34) 100.3(4) no . . .
N(6) Ru(1) N(2) C(6) -178.1(3) no . . .
N(6) Ru(1) N(2) C(10) 0.2(4) no . . .
N(3) Ru(1) N(4) C(18) -12.9(3) no . . .
N(3) Ru(1) N(4) C(22) 179.3(4) no . . .
N(4) Ru(1) N(3) C(13) -174.1(3) no . . .
N(4) Ru(1) N(3) C(17) 9.7(3) no . . .
N(3) Ru(1) N(5) C(25) 97.1(4) no . . .
N(3) Ru(1) N(5) C(29) -91.2(3) no . . .
N(5) Ru(1) N(3) C(13) 4.5(3) no . . .
N(5) Ru(1) N(3) C(17) -171.8(2) no . . .
N(3) Ru(1) N(6) C(30) 100.8(3) no . . .
N(3) Ru(1) N(6) C(34) -73.3(4) no . . .
N(6) Ru(1) N(3) C(13) -73.7(3) no . . .
N(6) Ru(1) N(3) C(17) 110.0(3) no . . .
N(4) Ru(1) N(6) C(30) 179.1(3) no . . .
N(4) Ru(1) N(6) C(34) 5.0(4) no . . .
N(6) Ru(1) N(4) C(18) -99.3(3) no . . .
N(6) Ru(1) N(4) C(22) 92.9(3) no . . .
N(5) Ru(1) N(6) C(30) -0.1(3) no . . .
N(5) Ru(1) N(6) C(34) -174.2(4) no . . .
N(6) Ru(1) N(5) C(25) -176.6(4) no . . .
N(6) Ru(1) N(5) C(29) -5.0(3) no . . .
N(7) Ru(2) N(8) C(42) -3.1(3) no . . .
N(7) Ru(2) N(8) C(46) 179.1(4) no . . .
N(8) Ru(2) N(7) C(37) -177.6(4) no . . .
N(8) Ru(2) N(7) C(41) 4.3(3) no . . .
N(7) Ru(2) N(9) C(49) -12.6(4) no . . .
N(7) Ru(2) N(9) C(53) 163.4(3) no . . .
N(9) Ru(2) N(7) C(37) 98.0(4) no . . .
N(9) Ru(2) N(7) C(41) -80.1(3) no . . .
N(7) Ru(2) N(11) C(61) 95.7(3) no . . .
N(7) Ru(2) N(11) C(65) -84.4(3) no . . .
N(11) Ru(2) N(7) C(37) -2.0(4) no . . .
N(11) Ru(2) N(7) C(41) 179.9(3) no . . .
N(7) Ru(2) N(12) C(66) 90.5(3) no . . .
N(7) Ru(2) N(12) C(70) -81.4(3) no . . .
N(12) Ru(2) N(7) C(37) -79.8(4) no . . .
N(12) Ru(2) N(7) C(41) 102.0(3) no . . .
N(8) Ru(2) N(9) C(49) -91.1(4) no . . .
N(8) Ru(2) N(9) C(53) 84.9(3) no . . .
N(9) Ru(2) N(8) C(42) 93.2(3) no . . .
N(9) Ru(2) N(8) C(46) -84.6(4) no . . .
N(8) Ru(2) N(10) C(54) -71.5(4) no . . .
N(8) Ru(2) N(10) C(58) 103.7(4) no . . .
N(10) Ru(2) N(8) C(42) 171.6(3) no . . .
N(10) Ru(2) N(8) C(46) -6.3(4) no . . .
N(8) Ru(2) N(12) C(66) 169.1(3) no . . .
N(8) Ru(2) N(12) C(70) -2.7(3) no . . .
N(12) Ru(2) N(8) C(42) -89.4(3) no . . .
N(12) Ru(2) N(8) C(46) 92.8(4) no . . .
N(9) Ru(2) N(10) C(54) 13.0(3) no . . .
N(9) Ru(2) N(10) C(58) -171.7(4) no . . .
N(10) Ru(2) N(9) C(49) 173.4(4) no . . .
N(10) Ru(2) N(9) C(53) -10.6(3) no . . .
N(9) Ru(2) N(11) C(61) -0.7(3) no . . .
N(9) Ru(2) N(11) C(65) 179.1(3) no . . .
N(11) Ru(2) N(9) C(49) 84.6(4) no . . .
N(11) Ru(2) N(9) C(53) -99.4(3) no . . .
N(10) Ru(2) N(11) C(61) -79.5(3) no . . .
N(10) Ru(2) N(11) C(65) 100.4(3) no . . .
N(11) Ru(2) N(10) C(54) 112.4(4) no . . .
N(11) Ru(2) N(10) C(58) -72.3(4) no . . .
N(10) Ru(2) N(12) C(66) -95.2(3) no . . .
N(10) Ru(2) N(12) C(70) 93.0(3) no . . .
N(12) Ru(2) N(10) C(54) -169.5(3) no . . .
N(12) Ru(2) N(10) C(58) 5.8(4) no . . .
N(11) Ru(2) N(12) C(66) -6.3(3) no . . .
N(11) Ru(2) N(12) C(70) -178.2(3) no . . .
N(12) Ru(2) N(11) C(61) -178.0(3) no . . .
N(12) Ru(2) N(11) C(65) 1.9(3) no . . .
O(7) Sr(1) O(8) C(23) -5.11(14) no 2_556 2_556 2_556
O(8) Sr(1) O(7) Sr(2) -125.26(18) no 2_556 2_556 1_455
O(8) Sr(1) O(7) C(23) 4.98(14) no 2_556 2_556 2_556
O(7) Sr(1) O(9) C(35) -85.5(2) no 2_556 2_546 2_546
O(9) Sr(1) O(7) Sr(2) 81.41(12) no 2_546 2_556 1_455
O(9) Sr(1) O(7) C(23) -148.36(18) no 2_546 2_556 2_556
O(7) Sr(1) O(10) Sr(2) -32.23(12) no 2_556 2_546 1_455
O(7) Sr(1) O(10) C(35) 94.8(3) no 2_556 2_546 2_546
O(10) Sr(1) O(7) Sr(2) 32.25(11) no 2_546 2_556 1_455
O(10) Sr(1) O(7) C(23) 162.49(19) no 2_546 2_556 2_556
O(7) Sr(1) O(13) C(47) -26.1(3) no 2_556 1_455 1_455
O(13) Sr(1) O(7) Sr(2) -23.18(17) no 1_455 2_556 1_455
O(13) Sr(1) O(7) C(23) 107.05(18) no 1_455 2_556 2_556
O(7) Sr(1) O(14) Sr(2) 38.58(11) no 2_556 1_455 1_455
O(7) Sr(1) O(14) C(47) 166.2(3) no 2_556 1_455 1_455
O(14) Sr(1) O(7) Sr(2) -39.61(12) no 1_455 2_556 1_455
O(14) Sr(1) O(7) C(23) 90.63(19) no 1_455 2_556 2_556
O(25) Sr(1) O(7) Sr(2) 161.70(16) no . 2_556 1_455
O(25) Sr(1) O(7) C(23) -68.06(19) no . 2_556 2_556
O(26) Sr(1) O(7) Sr(2) 105.0(4) no . 2_556 1_455
O(26) Sr(1) O(7) C(23) -124.8(4) no . 2_556 2_556
O(27) Sr(1) O(7) Sr(2) -108.67(15) no . 2_556 1_455
O(27) Sr(1) O(7) C(23) 21.6(3) no . 2_556 2_556
O(7) Sr(1) C(23) O(7) 0.00(17) no 2_556 2_556 2_556
O(7) Sr(1) C(23) O(8) 170.8(4) no 2_556 2_556 2_556
C(23) Sr(1) O(7) Sr(2) -130.2(3) no 2_556 2_556 1_455
C(23) Sr(1) O(7) C(23) 0.0(2) no 2_556 2_556 2_556
O(7) Sr(1) C(35) O(9) 89.0(3) no 2_556 2_546 2_546
O(7) Sr(1) C(35) O(10) -78.8(3) no 2_556 2_546 2_546
C(35) Sr(1) O(7) Sr(2) 56.83(12) no 2_546 2_556 1_455
C(35) Sr(1) O(7) C(23) -172.93(19) no 2_546 2_556 2_556
O(7) Sr(1) C(47) O(13) 156.9(3) no 2_556 1_455 1_455
O(7) Sr(1) C(47) O(14) -13.0(3) no 2_556 1_455 1_455
C(47) Sr(1) O(7) Sr(2) -33.82(14) no 1_455 2_556 1_455
C(47) Sr(1) O(7) C(23) 96.42(18) no 1_455 2_556 2_556
O(8) Sr(1) O(9) C(35) -108.9(2) no 2_556 2_546 2_546
O(9) Sr(1) O(8) C(23) 25.8(3) no 2_546 2_556 2_556
O(8) Sr(1) O(10) Sr(2) -12.89(19) no 2_556 2_546 1_455
O(8) Sr(1) O(10) C(35) 114.2(2) no 2_556 2_546 2_546
O(10) Sr(1) O(8) C(23) -29.9(3) no 2_546 2_556 2_556
O(8) Sr(1) O(13) C(47) 29.3(3) no 2_556 1_455 1_455
O(13) Sr(1) O(8) C(23) -109.2(2) no 1_455 2_556 2_556
O(8) Sr(1) O(14) Sr(2) 90.37(15) no 2_556 1_455 1_455
O(8) Sr(1) O(14) C(47) -142.0(3) no 2_556 1_455 1_455
O(14) Sr(1) O(8) C(23) -82.3(2) no 1_455 2_556 2_556
O(25) Sr(1) O(8) C(23) 93.2(3) no . 2_556 2_556
O(26) Sr(1) O(8) C(23) 146.7(3) no . 2_556 2_556
O(27) Sr(1) O(8) C(23) -170.1(3) no . 2_556 2_556
O(8) Sr(1) C(23) O(7) -170.8(4) no 2_556 2_556 2_556
O(8) Sr(1) C(23) O(8) 0.00(19) no 2_556 2_556 2_556
C(23) Sr(1) O(8) C(23) 0.00(19) no 2_556 2_556 2_556
O(8) Sr(1) C(35) O(9) 87.1(3) no 2_556 2_546 2_546
O(8) Sr(1) C(35) O(10) -80.7(3) no 2_556 2_546 2_546
C(35) Sr(1) O(8) C(23) -2.6(3) no 2_546 2_556 2_556
O(8) Sr(1) C(47) O(13) -153.8(3) no 2_556 1_455 1_455
O(8) Sr(1) C(47) O(14) 36.3(3) no 2_556 1_455 1_455
C(47) Sr(1) O(8) C(23) -97.4(2) no 1_455 2_556 2_556
O(9) Sr(1) O(10) Sr(2) -120.4(2) no 2_546 2_546 1_455
O(9) Sr(1) O(10) C(35) 6.66(17) no 2_546 2_546 2_546
O(10) Sr(1) O(9) C(35) -6.66(16) no 2_546 2_546 2_546
O(9) Sr(1) O(13) C(47) -111.3(3) no 2_546 1_455 1_455
O(13) Sr(1) O(9) C(35) 29.0(3) no 1_455 2_546 2_546
O(9) Sr(1) O(14) Sr(2) -27.40(16) no 2_546 1_455 1_455
O(9) Sr(1) O(14) C(47) 100.2(3) no 2_546 1_455 1_455
O(14) Sr(1) O(9) C(35) -24.1(3) no 1_455 2_546 2_546
O(25) Sr(1) O(9) C(35) -173.7(3) no . 2_546 2_546
O(26) Sr(1) O(9) C(35) 103.3(3) no . 2_546 2_546
O(27) Sr(1) O(9) C(35) 120.7(4) no . 2_546 2_546
O(9) Sr(1) C(23) O(7) 31.3(2) no 2_546 2_556 2_556
O(9) Sr(1) C(23) O(8) -157.90(18) no 2_546 2_556 2_556
C(23) Sr(1) O(9) C(35) -98.5(2) no 2_556 2_546 2_546
O(9) Sr(1) C(35) O(9) 0.0(2) no 2_546 2_546 2_546
O(9) Sr(1) C(35) O(10) -167.8(5) no 2_546 2_546 2_546
C(35) Sr(1) O(9) C(35) 0.0(3) no 2_546 2_546 2_546
O(9) Sr(1) C(47) O(13) 78.5(3) no 2_546 1_455 1_455
O(9) Sr(1) C(47) O(14) -91.3(3) no 2_546 1_455 1_455
C(47) Sr(1) O(9) C(35) 3.3(3) no 1_455 2_546 2_546
O(10) Sr(1) O(13) C(47) -83.8(3) no 2_546 1_455 1_455
O(13) Sr(1) O(10) Sr(2) 95.88(14) no 1_455 2_546 1_455
O(13) Sr(1) O(10) C(35) -137.0(3) no 1_455 2_546 2_546
O(10) Sr(1) O(14) Sr(2) -41.23(12) no 2_546 1_455 1_455
O(10) Sr(1) O(14) C(47) 86.4(3) no 2_546 1_455 1_455
O(14) Sr(1) O(10) Sr(2) 42.34(13) no 1_455 2_546 1_455
O(14) Sr(1) O(10) C(35) 169.4(3) no 1_455 2_546 2_546
O(25) Sr(1) O(10) Sr(2) -104.58(17) no . 2_546 1_455
O(25) Sr(1) O(10) C(35) 22.5(3) no . 2_546 2_546
O(26) Sr(1) O(10) Sr(2) 169.25(16) no . 2_546 1_455
O(26) Sr(1) O(10) C(35) -63.7(3) no . 2_546 2_546
O(27) Sr(1) O(10) Sr(2) 85.8(3) no . 2_546 1_455
O(27) Sr(1) O(10) C(35) -147.1(3) no . 2_546 2_546
O(10) Sr(1) C(23) O(7) -16.9(2) no 2_546 2_556 2_556
O(10) Sr(1) C(23) O(8) 153.91(19) no 2_546 2_556 2_556
C(23) Sr(1) O(10) Sr(2) -24.86(15) no 2_556 2_546 1_455
C(23) Sr(1) O(10) C(35) 102.2(2) no 2_556 2_546 2_546
O(10) Sr(1) C(35) O(9) 167.8(5) no 2_546 2_546 2_546
O(10) Sr(1) C(35) O(10) 0.0(2) no 2_546 2_546 2_546
C(35) Sr(1) O(10) Sr(2) -127.1(4) no 2_546 2_546 1_455
C(35) Sr(1) O(10) C(35) 0.0(3) no 2_546 2_546 2_546
O(10) Sr(1) C(47) O(13) 86.4(3) no 2_546 1_455 1_455
O(10) Sr(1) C(47) O(14) -83.4(3) no 2_546 1_455 1_455
C(47) Sr(1) O(10) Sr(2) 69.29(14) no 1_455 2_546 1_455
C(47) Sr(1) O(10) C(35) -163.6(3) no 1_455 2_546 2_546
O(13) Sr(1) O(14) Sr(2) -122.1(2) no 1_455 1_455 1_455
O(13) Sr(1) O(14) C(47) 5.58(18) no 1_455 1_455 1_455
O(14) Sr(1) O(13) C(47) -5.63(18) no 1_455 1_455 1_455
O(25) Sr(1) O(13) C(47) 141.6(4) no . 1_455 1_455
O(26) Sr(1) O(13) C(47) 171.7(3) no . 1_455 1_455
O(27) Sr(1) O(13) C(47) 89.7(3) no . 1_455 1_455
O(13) Sr(1) C(23) O(7) -86.9(3) no 1_455 2_556 2_556
O(13) Sr(1) C(23) O(8) 83.9(3) no 1_455 2_556 2_556
C(23) Sr(1) O(13) C(47) 2.2(3) no 2_556 1_455 1_455
O(13) Sr(1) C(35) O(9) -152.6(3) no 1_455 2_546 2_546
O(13) Sr(1) C(35) O(10) 39.6(3) no 1_455 2_546 2_546
C(35) Sr(1) O(13) C(47) -99.9(3) no 2_546 1_455 1_455
O(13) Sr(1) C(47) O(13) 0.0(3) no 1_455 1_455 1_455
O(13) Sr(1) C(47) O(14) -169.8(5) no 1_455 1_455 1_455
C(47) Sr(1) O(13) C(47) 0.0(3) no 1_455 1_455 1_455
O(25) Sr(1) O(14) Sr(2) 82.0(4) no . 1_455 1_455
O(25) Sr(1) O(14) C(47) -150.4(3) no . 1_455 1_455
O(26) Sr(1) O(14) Sr(2) -125.38(19) no . 1_455 1_455
O(26) Sr(1) O(14) C(47) 2.3(3) no . 1_455 1_455
O(27) Sr(1) O(14) Sr(2) 164.12(17) no . 1_455 1_455
O(27) Sr(1) O(14) C(47) -68.2(3) no . 1_455 1_455
O(14) Sr(1) C(23) O(7) -80.7(2) no 1_455 2_556 2_556
O(14) Sr(1) C(23) O(8) 90.2(2) no 1_455 2_556 2_556
C(23) Sr(1) O(14) Sr(2) 64.95(14) no 2_556 1_455 1_455
C(23) Sr(1) O(14) C(47) -167.4(3) no 2_556 1_455 1_455
O(14) Sr(1) C(35) O(9) 158.0(3) no 1_455 2_546 2_546
O(14) Sr(1) C(35) O(10) -9.8(3) no 1_455 2_546 2_546
C(35) Sr(1) O(14) Sr(2) -36.95(14) no 2_546 1_455 1_455
C(35) Sr(1) O(14) C(47) 90.7(3) no 2_546 1_455 1_455
O(14) Sr(1) C(47) O(13) 169.8(5) no 1_455 1_455 1_455
O(14) Sr(1) C(47) O(14) 0.0(3) no 1_455 1_455 1_455
C(47) Sr(1) O(14) Sr(2) -127.6(4) no 1_455 1_455 1_455
C(47) Sr(1) O(14) C(47) 0.0(3) no 1_455 1_455 1_455
O(25) Sr(1) C(23) O(7) 108.5(3) no . 2_556 2_556
O(25) Sr(1) C(23) O(8) -80.7(3) no . 2_556 2_556
O(25) Sr(1) C(35) O(9) 6.4(3) no . 2_546 2_546
O(25) Sr(1) C(35) O(10) -161.5(3) no . 2_546 2_546
O(26) Sr(1) C(23) O(7) 122.1(5) no . 2_556 2_556
O(26) Sr(1) C(23) O(8) -67.0(6) no . 2_556 2_556
O(26) Sr(1) C(35) O(9) -74.6(3) no . 2_546 2_546
O(26) Sr(1) C(35) O(10) 117.6(3) no . 2_546 2_546
O(26) Sr(1) C(47) O(13) -8.3(3) no . 1_455 1_455
O(26) Sr(1) C(47) O(14) -178.2(3) no . 1_455 1_455
O(27) Sr(1) C(23) O(7) -161.3(2) no . 2_556 2_556
O(27) Sr(1) C(23) O(8) 9.5(2) no . 2_556 2_556
O(27) Sr(1) C(35) O(9) -126.9(4) no . 2_546 2_546
O(27) Sr(1) C(35) O(10) 65.3(5) no . 2_546 2_546
O(27) Sr(1) C(47) O(13) -83.1(3) no . 1_455 1_455
O(27) Sr(1) C(47) O(14) 107.1(3) no . 1_455 1_455
C(23) Sr(1) C(35) O(9) 86.0(3) no 2_556 2_546 2_546
C(23) Sr(1) C(35) O(10) -81.8(3) no 2_556 2_546 2_546
C(35) Sr(1) C(23) O(7) 7.0(2) no 2_546 2_556 2_556
C(35) Sr(1) C(23) O(8) 177.86(18) no 2_546 2_556 2_556
C(23) Sr(1) C(47) O(13) -178.1(3) no 2_556 1_455 1_455
C(23) Sr(1) C(47) O(14) 12.0(3) no 2_556 1_455 1_455
C(47) Sr(1) C(23) O(7) -86.0(2) no 1_455 2_556 2_556
C(47) Sr(1) C(23) O(8) 84.9(2) no 1_455 2_556 2_556
C(35) Sr(1) C(47) O(13) 79.8(3) no 2_546 1_455 1_455
C(35) Sr(1) C(47) O(14) -90.0(3) no 2_546 1_455 1_455
C(47) Sr(1) C(35) O(9) -177.0(3) no 1_455 2_546 2_546
C(47) Sr(1) C(35) O(10) 15.2(3) no 1_455 2_546 2_546
O(1) Sr(2) O(7) Sr(1) -108.9(3) no 1_655 2_656 1_655
O(1) Sr(2) O(7) C(23) 153.4(5) no 1_655 2_656 2_656
O(7) Sr(2) O(1) C(11) -152(3) no 2_656 1_655 1_655
O(1) Sr(2) O(10) Sr(1) 116.1(3) no 1_655 2_646 1_655
O(1) Sr(2) O(10) C(35) 16.3(4) no 1_655 2_646 2_646
O(10) Sr(2) O(1) C(11) 128(3) no 2_646 1_655 1_655
O(1) Sr(2) O(14) Sr(1) 10.5(5) no 1_655 . 1_655
O(1) Sr(2) O(14) C(47) -88.8(6) no 1_655 . .
O(14) Sr(2) O(1) C(11) 159.6(18) no . 1_655 1_655
O(18) Sr(2) O(1) C(11) 55(3) no 2_646 1_655 1_655
O(1) Sr(2) O(22) C(71) -33.1(7) no 1_655 2_656 2_656
O(22) Sr(2) O(1) C(11) -69(3) no 2_656 1_655 1_655
O(28) Sr(2) O(1) C(11) 1(2) no . 1_655 1_655
O(7) Sr(2) O(10) Sr(1) 33.06(13) no 2_656 2_646 1_655
O(7) Sr(2) O(10) C(35) -66.7(3) no 2_656 2_646 2_646
O(10) Sr(2) O(7) Sr(1) -33.50(13) no 2_646 2_656 1_655
O(10) Sr(2) O(7) C(23) -131.2(4) no 2_646 2_656 2_656
O(7) Sr(2) O(14) Sr(1) -40.10(11) no 2_656 . 1_655
O(7) Sr(2) O(14) C(47) -139.3(3) no 2_656 . .
O(14) Sr(2) O(7) Sr(1) 38.91(11) no . 2_656 1_655
O(14) Sr(2) O(7) C(23) -58.7(3) no . 2_656 2_656
O(18) Sr(2) O(7) Sr(1) 20.8(3) no 2_646 2_656 1_655
O(18) Sr(2) O(7) C(23) -76.9(4) no 2_646 2_656 2_656
O(7) Sr(2) O(22) C(71) 45.1(6) no 2_656 2_656 2_656
O(22) Sr(2) O(7) Sr(1) 119.96(17) no 2_656 2_656 1_655
O(22) Sr(2) O(7) C(23) 22.3(4) no 2_656 2_656 2_656
O(28) Sr(2) O(7) Sr(1) -147.8(3) no . 2_656 1_655
O(28) Sr(2) O(7) C(23) 114.5(4) no . 2_656 2_656
O(10) Sr(2) O(14) Sr(1) 43.31(11) no 2_646 . 1_655
O(10) Sr(2) O(14) C(47) -55.9(3) no 2_646 . .
O(14) Sr(2) O(10) Sr(1) -41.39(11) no . 2_646 1_655
O(14) Sr(2) O(10) C(35) -141.1(3) no . 2_646 2_646
O(18) Sr(2) O(10) Sr(1) -121.10(18) no 2_646 2_646 1_655
O(18) Sr(2) O(10) C(35) 139.2(3) no 2_646 2_646 2_646
O(10) Sr(2) O(22) C(71) 111.8(6) no 2_646 2_656 2_656
O(22) Sr(2) O(10) Sr(1) -37.0(4) no 2_656 2_646 1_655
O(22) Sr(2) O(10) C(35) -136.7(4) no 2_656 2_646 2_646
O(28) Sr(2) O(10) Sr(1) 170.92(17) no . 2_646 1_655
O(28) Sr(2) O(10) C(35) 71.2(3) no . 2_646 2_646
O(18) Sr(2) O(14) Sr(1) 130.12(16) no 2_646 . 1_655
O(18) Sr(2) O(14) C(47) 30.9(3) no 2_646 . .
O(14) Sr(2) O(22) C(71) 116.0(6) no . 2_656 2_656
O(22) Sr(2) O(14) Sr(1) -134.56(15) no 2_656 . 1_655
O(22) Sr(2) O(14) C(47) 126.2(3) no 2_656 . .
O(28) Sr(2) O(14) Sr(1) 148.9(4) no . . 1_655
O(28) Sr(2) O(14) C(47) 49.6(5) no . . .
O(18) Sr(2) O(22) C(71) -166.7(6) no 2_646 2_656 2_656
O(28) Sr(2) O(22) C(71) -93.2(6) no . 2_656 2_656
O(5) Sr(3) O(11) C(36) 89.2(3) no . 3_657 3_657
O(11) Sr(3) O(5) Sr(4) 74.36(14) no 3_657 . 2_546
O(5) Sr(3) O(12) C(36) -74.0(3) no . 3_657 3_657
O(12) Sr(3) O(5) Sr(4) 122.12(14) no 3_657 . 2_546
O(5) Sr(3) O(20) C(60) -119.2(4) no . 2_546 2_546
O(20) Sr(3) O(5) Sr(4) -63.61(17) no 2_546 . 2_546
O(29) Sr(3) O(5) Sr(4) -166.59(14) no . . 2_546
O(5) Sr(3) O(30) Sr(4) -3.65(12) no . . 2_546
O(30) Sr(3) O(5) Sr(4) 3.50(11) no . . 2_546
O(5) Sr(3) C(36) O(11) -86.6(3) no . 3_657 3_657
O(5) Sr(3) C(36) O(12) 103.3(3) no . 3_657 3_657
C(36) Sr(3) O(5) Sr(4) 98.62(15) no 3_657 . 2_546
O(11) Sr(3) O(12) C(36) 5.4(2) no 3_657 3_657 3_657
O(12) Sr(3) O(11) C(36) -5.5(2) no 3_657 3_657 3_657
O(11) Sr(3) O(20) C(60) 171.6(3) no 3_657 2_546 2_546
O(20) Sr(3) O(11) C(36) 160.1(3) no 2_546 3_657 3_657
O(24) Sr(3) O(11) C(36) -102.8(3) no 4_445 3_657 3_657
O(29) Sr(3) O(11) C(36) 3.3(3) no . 3_657 3_657
O(11) Sr(3) O(30) Sr(4) -88.63(16) no 3_657 . 2_546
O(30) Sr(3) O(11) C(36) 166.0(3) no . 3_657 3_657
O(11) Sr(3) C(36) O(11) 0.0(3) no 3_657 3_657 3_657
O(11) Sr(3) C(36) O(12) -170.1(6) no 3_657 3_657 3_657
C(36) Sr(3) O(11) C(36) 0.0(3) no 3_657 3_657 3_657
O(24) Sr(3) O(12) C(36) 95.0(3) no 4_445 3_657 3_657
O(29) Sr(3) O(12) C(36) -166.5(4) no . 3_657 3_657
O(12) Sr(3) O(30) Sr(4) -81.54(17) no 3_657 . 2_546
O(30) Sr(3) O(12) C(36) -3.5(4) no . 3_657 3_657
O(12) Sr(3) C(36) O(11) 170.1(6) no 3_657 3_657 3_657
O(12) Sr(3) C(36) O(12) 0.0(3) no 3_657 3_657 3_657
C(36) Sr(3) O(12) C(36) 0.0(3) no 3_657 3_657 3_657
O(24) Sr(3) O(20) C(60) 72.2(4) no 4_445 2_546 2_546
O(29) Sr(3) O(20) C(60) -29.2(5) no . 2_546 2_546
O(20) Sr(3) O(30) Sr(4) 86.84(19) no 2_546 . 2_546
O(30) Sr(3) O(20) C(60) 165.5(5) no . 2_546 2_546
O(20) Sr(3) C(36) O(11) -37.1(6) no 2_546 3_657 3_657
O(20) Sr(3) C(36) O(12) 152.9(4) no 2_546 3_657 3_657
C(36) Sr(3) O(20) C(60) -168.2(3) no 3_657 2_546 2_546
O(24) Sr(3) O(30) Sr(4) 176.06(15) no 4_445 . 2_546
O(24) Sr(3) C(36) O(11) 80.7(3) no 4_445 3_657 3_657
O(24) Sr(3) C(36) O(12) -89.4(3) no 4_445 3_657 3_657
O(29) Sr(3) C(36) O(11) -177.1(3) no . 3_657 3_657
O(29) Sr(3) C(36) O(12) 12.8(3) no . 3_657 3_657
O(30) Sr(3) C(36) O(11) -13.1(3) no . 3_657 3_657
O(30) Sr(3) C(36) O(12) 176.8(3) no . 3_657 3_657
C(36) Sr(3) O(30) Sr(4) -82.98(15) no 3_657 . 2_546
O(4) Sr(4) O(5) Sr(3) 98.7(3) no 2_546 2_556 2_556
O(4) Sr(4) O(5) C(24) -84.4(3) no 2_546 2_556 2_556
O(4) Sr(4) O(6) C(24) 143.8(3) no 2_546 2_556 2_556
O(4) Sr(4) O(30) Sr(3) -134.05(13) no 2_546 2_556 2_556
O(4) Sr(4) C(24) O(5) 121.2(3) no 2_546 2_556 2_556
O(4) Sr(4) C(24) O(6) -46.9(4) no 2_546 2_556 2_556
O(5) Sr(4) O(6) C(24) 6.65(19) no 2_556 2_556 2_556
O(6) Sr(4) O(5) Sr(3) 176.7(3) no 2_556 2_556 2_556
O(6) Sr(4) O(5) C(24) -6.42(18) no 2_556 2_556 2_556
O(5) Sr(4) O(30) Sr(3) 3.36(11) no 2_556 2_556 2_556
O(30) Sr(4) O(5) Sr(3) -3.53(11) no 2_556 2_556 2_556
O(30) Sr(4) O(5) C(24) 173.4(2) no 2_556 2_556 2_556
O(31) Sr(4) O(5) Sr(3) -145.56(16) no . 2_556 2_556
O(31) Sr(4) O(5) C(24) 31.3(3) no . 2_556 2_556
O(32) Sr(4) O(5) Sr(3) 79.31(19) no . 2_556 2_556
O(32) Sr(4) O(5) C(24) -103.8(3) no . 2_556 2_556
O(33) Sr(4) O(5) Sr(3) -29.7(3) no . 2_556 2_556
O(33) Sr(4) O(5) C(24) 147.2(3) no . 2_556 2_556
O(34) Sr(4) O(5) Sr(3) -82.87(18) no . 2_556 2_556
O(34) Sr(4) O(5) C(24) 94.0(3) no . 2_556 2_556
O(5) Sr(4) C(24) O(5) 0.00(18) no 2_556 2_556 2_556
O(5) Sr(4) C(24) O(6) -168.1(5) no 2_556 2_556 2_556
C(24) Sr(4) O(5) Sr(3) -176.9(4) no 2_556 2_556 2_556
C(24) Sr(4) O(5) C(24) 0.0(3) no 2_556 2_556 2_556
O(6) Sr(4) O(30) Sr(3) 3.54(18) no 2_556 2_556 2_556
O(30) Sr(4) O(6) C(24) 6.4(4) no 2_556 2_556 2_556
O(31) Sr(4) O(6) C(24) -140.2(3) no . 2_556 2_556
O(32) Sr(4) O(6) C(24) 80.6(3) no . 2_556 2_556
O(34) Sr(4) O(6) C(24) -63.9(3) no . 2_556 2_556
O(6) Sr(4) C(24) O(5) 168.1(6) no 2_556 2_556 2_556
O(6) Sr(4) C(24) O(6) 0.0(3) no 2_556 2_556 2_556
C(24) Sr(4) O(6) C(24) 0.0(3) no 2_556 2_556 2_556
O(31) Sr(4) O(30) Sr(3) 112.8(3) no . 2_556 2_556
O(32) Sr(4) O(30) Sr(3) -75.10(15) no . 2_556 2_556
O(33) Sr(4) O(30) Sr(3) 164.62(17) no . 2_556 2_556
O(34) Sr(4) O(30) Sr(3) 81.13(16) no . 2_556 2_556
O(30) Sr(4) C(24) O(5) -6.2(3) no 2_556 2_556 2_556
O(30) Sr(4) C(24) O(6) -174.2(3) no 2_556 2_556 2_556
C(24) Sr(4) O(30) Sr(3) 6.12(15) no 2_556 2_556 2_556
O(31) Sr(4) C(24) O(5) -152.7(3) no . 2_556 2_556
O(31) Sr(4) C(24) O(6) 39.3(3) no . 2_556 2_556
O(32) Sr(4) C(24) O(5) 71.3(3) no . 2_556 2_556
O(32) Sr(4) C(24) O(6) -96.8(3) no . 2_556 2_556
O(33) Sr(4) C(24) O(5) -58.5(6) no . 2_556 2_556
O(33) Sr(4) C(24) O(6) 133.5(4) no . 2_556 2_556
O(34) Sr(4) C(24) O(5) -79.2(3) no . 2_556 2_556
O(34) Sr(4) C(24) O(6) 112.7(3) no . 2_556 2_556
Sr(2) O(1) C(11) O(2) -18(3) no 1_455 . .
Sr(2) O(1) C(11) C(3) 160.1(19) no 1_455 . .
Sr(4) O(5) C(24) Sr(4) 0.0 no 2_546 . 2_546
Sr(4) O(5) C(24) O(6) 12.2(5) no 2_546 . .
Sr(4) O(5) C(24) C(20) -165.9(4) no 2_546 . .
Sr(4) O(6) C(24) Sr(4) 0.0 no 2_546 . 2_546
Sr(4) O(6) C(24) O(5) -13.2(6) no 2_546 . .
Sr(4) O(6) C(24) C(20) 164.9(4) no 2_546 . .
Sr(1) O(7) C(23) Sr(1) 0.0 no 2_546 . 2_546
Sr(1) O(7) C(23) O(8) -9.8(4) no 2_546 . .
Sr(1) O(7) C(23) C(15) 167.8(3) no 2_546 . .
Sr(2) O(7) C(23) Sr(1) 98.7(4) no 2_646 . 2_546
Sr(2) O(7) C(23) O(8) 88.9(5) no 2_646 . .
Sr(2) O(7) C(23) C(15) -93.4(5) no 2_646 . .
Sr(1) O(8) C(23) Sr(1) 0.0 no 2_546 . 2_546
Sr(1) O(8) C(23) O(7) 9.8(4) no 2_546 . .
Sr(1) O(8) C(23) C(15) -167.8(3) no 2_546 . .
Sr(1) O(9) C(35) Sr(1) 0.0 no 2_556 . 2_556
Sr(1) O(9) C(35) O(10) 12.8(5) no 2_556 . .
Sr(1) O(9) C(35) C(27) -164.5(4) no 2_556 . .
Sr(1) O(10) C(35) Sr(1) 0.000(10) no 2_556 . 2_556
Sr(1) O(10) C(35) O(9) -13.2(6) no 2_556 . .
Sr(1) O(10) C(35) C(27) 164.2(4) no 2_556 . .
Sr(2) O(10) C(35) Sr(1) 99.2(3) no 2_656 . 2_556
Sr(2) O(10) C(35) O(9) 86.0(6) no 2_656 . .
Sr(2) O(10) C(35) C(27) -96.6(4) no 2_656 . .
Sr(3) O(11) C(36) Sr(3) 0.000(13) no 3_657 . 3_657
Sr(3) O(11) C(36) O(12) -10.3(6) no 3_657 . .
Sr(3) O(11) C(36) C(32) 169.1(4) no 3_657 . .
Sr(3) O(12) C(36) Sr(3) 0.000(12) no 3_657 . 3_657
Sr(3) O(12) C(36) O(11) 10.7(6) no 3_657 . .
Sr(3) O(12) C(36) C(32) -168.7(4) no 3_657 . .
Sr(1) O(13) C(47) Sr(1) 0.000(13) no 1_655 . 1_655
Sr(1) O(13) C(47) O(14) 10.8(5) no 1_655 . .
Sr(1) O(13) C(47) C(39) -166.4(4) no 1_655 . .
Sr(1) O(14) C(47) Sr(1) 0.000(12) no 1_655 . 1_655
Sr(1) O(14) C(47) O(13) -11.3(6) no 1_655 . .
Sr(1) O(14) C(47) C(39) 166.0(4) no 1_655 . .
Sr(2) O(14) C(47) Sr(1) 99.7(3) no . . 1_655
Sr(2) O(14) C(47) O(13) 88.4(5) no . . .
Sr(2) O(14) C(47) C(39) -94.3(5) no . . .
Sr(3) O(20) C(60) O(19) 8.9(9) no 2_556 . .
Sr(3) O(20) C(60) C(56) -175.4(4) no 2_556 . .
Sr(2) O(22) C(71) O(21) 64.0(9) no 2_646 . .
Sr(2) O(22) C(71) C(63) -116.2(7) no 2_646 . .
Ru(1) N(1) C(1) C(2) 173.3(3) no . . .
Ru(1) N(1) C(5) C(4) -173.0(3) no . . .
Ru(1) N(1) C(5) C(6) 8.9(5) no . . .
C(1) N(1) C(5) C(4) 2.5(7) no . . .
C(1) N(1) C(5) C(6) -175.5(4) no . . .
C(5) N(1) C(1) C(2) -1.7(7) no . . .
Ru(1) N(2) C(6) C(5) -3.2(5) no . . .
Ru(1) N(2) C(6) C(7) 178.0(3) no . . .
Ru(1) N(2) C(10) C(9) -178.9(3) no . . .
C(6) N(2) C(10) C(9) -0.7(8) no . . .
C(10) N(2) C(6) C(5) 178.3(4) no . . .
C(10) N(2) C(6) C(7) -0.4(7) no . . .
Ru(1) N(3) C(13) C(14) -176.0(3) no . . .
Ru(1) N(3) C(17) C(16) 175.9(3) no . . .
Ru(1) N(3) C(17) C(18) -5.2(4) no . . .
C(13) N(3) C(17) C(16) -0.7(6) no . . .
C(13) N(3) C(17) C(18) 178.2(3) no . . .
C(17) N(3) C(13) C(14) 0.2(6) no . . .
Ru(1) N(4) C(18) C(17) 14.0(5) no . . .
Ru(1) N(4) C(18) C(19) -165.8(3) no . . .
Ru(1) N(4) C(22) C(21) 165.4(3) no . . .
C(18) N(4) C(22) C(21) -2.0(7) no . . .
C(22) N(4) C(18) C(17) -177.3(4) no . . .
C(22) N(4) C(18) C(19) 3.0(6) no . . .
Ru(1) N(5) C(25) C(26) 170.2(3) no . . .
Ru(1) N(5) C(29) C(28) -171.8(3) no . . .
Ru(1) N(5) C(29) C(30) 8.9(5) no . . .
C(25) N(5) C(29) C(28) 0.5(7) no . . .
C(25) N(5) C(29) C(30) -178.8(4) no . . .
C(29) N(5) C(25) C(26) -1.2(8) no . . .
Ru(1) N(6) C(30) C(29) 4.7(6) no . . .
Ru(1) N(6) C(30) C(31) -174.4(3) no . . .
Ru(1) N(6) C(34) C(33) 172.0(4) no . . .
C(30) N(6) C(34) C(33) -2.1(8) no . . .
C(34) N(6) C(30) C(29) 179.3(5) no . . .
C(34) N(6) C(30) C(31) 0.2(8) no . . .
Ru(2) N(7) C(37) C(38) -174.1(3) no . . .
Ru(2) N(7) C(41) C(40) 173.4(3) no . . .
Ru(2) N(7) C(41) C(42) -4.8(5) no . . .
C(37) N(7) C(41) C(40) -4.9(7) no . . .
C(37) N(7) C(41) C(42) 176.9(4) no . . .
C(41) N(7) C(37) C(38) 4.0(8) no . . .
Ru(2) N(8) C(42) C(41) 1.6(6) no . . .
Ru(2) N(8) C(42) C(43) -179.9(3) no . . .
Ru(2) N(8) C(46) C(45) 177.4(4) no . . .
C(42) N(8) C(46) C(45) -0.4(8) no . . .
C(46) N(8) C(42) C(41) 179.6(5) no . . .
C(46) N(8) C(42) C(43) -1.9(8) no . . .
Ru(2) N(9) C(49) C(50) 176.7(4) no . . .
Ru(2) N(9) C(53) C(52) -176.9(4) no . . .
Ru(2) N(9) C(53) C(54) 6.8(6) no . . .
C(49) N(9) C(53) C(52) -0.6(8) no . . .
C(49) N(9) C(53) C(54) -176.8(5) no . . .
C(53) N(9) C(49) C(50) 0.8(8) no . . .
Ru(2) N(10) C(54) C(53) -13.2(6) no . . .
Ru(2) N(10) C(54) C(55) 167.5(4) no . . .
Ru(2) N(10) C(58) C(57) -170.0(4) no . . .
C(54) N(10) C(58) C(57) 5.1(9) no . . .
C(58) N(10) C(54) C(53) 171.1(5) no . . .
C(58) N(10) C(54) C(55) -8.2(8) no . . .
Ru(2) N(11) C(61) C(62) 178.2(3) no . . .
Ru(2) N(11) C(65) C(64) -179.0(3) no . . .
Ru(2) N(11) C(65) C(66) 2.2(5) no . . .
C(61) N(11) C(65) C(64) 0.9(6) no . . .
C(61) N(11) C(65) C(66) -177.9(4) no . . .
C(65) N(11) C(61) C(62) -1.7(7) no . . .
Ru(2) N(12) C(66) C(65) 9.4(5) no . . .
Ru(2) N(12) C(66) C(67) -168.9(3) no . . .
Ru(2) N(12) C(70) C(69) 167.9(3) no . . .
C(66) N(12) C(70) C(69) -3.6(7) no . . .
C(70) N(12) C(66) C(65) -178.6(4) no . . .
C(70) N(12) C(66) C(67) 3.2(6) no . . .
N(1) C(1) C(2) C(3) 0.3(8) no . . .
C(1) C(2) C(3) C(4) 0.3(8) no . . .
C(1) C(2) C(3) C(11) -179.2(5) no . . .
C(2) C(3) C(4) C(5) 0.5(9) no . . .
C(2) C(3) C(11) O(1) 172.4(7) no . . .
C(2) C(3) C(11) O(2) -9.7(12) no . . .
C(4) C(3) C(11) O(1) -7.1(11) no . . .
C(4) C(3) C(11) O(2) 170.8(7) no . . .
C(11) C(3) C(4) C(5) 180.0(6) no . . .
C(3) C(4) C(5) N(1) -1.9(8) no . . .
C(3) C(4) C(5) C(6) 175.9(5) no . . .
N(1) C(5) C(6) N(2) -3.8(6) no . . .
N(1) C(5) C(6) C(7) 174.9(4) no . . .
C(4) C(5) C(6) N(2) 178.3(5) no . . .
C(4) C(5) C(6) C(7) -3.0(8) no . . .
N(2) C(6) C(7) C(8) 1.8(8) no . . .
C(5) C(6) C(7) C(8) -176.8(5) no . . .
C(6) C(7) C(8) C(9) -2.1(8) no . . .
C(6) C(7) C(8) C(12) 174.3(5) no . . .
C(7) C(8) C(9) C(10) 1.1(8) no . . .
C(7) C(8) C(12) O(3) 22.1(8) no . . .
C(7) C(8) C(12) O(4) -154.3(5) no . . .
C(9) C(8) C(12) O(3) -161.6(5) no . . .
C(9) C(8) C(12) O(4) 22.0(8) no . . .
C(12) C(8) C(9) C(10) -175.3(5) no . . .
C(8) C(9) C(10) N(2) 0.3(9) no . . .
N(3) C(13) C(14) C(15) 1.7(6) no . . .
C(13) C(14) C(15) C(16) -3.1(6) no . . .
C(13) C(14) C(15) C(23) 176.5(4) no . . .
C(14) C(15) C(16) C(17) 2.7(6) no . . .
C(14) C(15) C(23) O(7) 176.2(4) no . . .
C(14) C(15) C(23) O(8) -6.0(6) no . . .
C(16) C(15) C(23) O(7) -4.2(6) no . . .
C(16) C(15) C(23) O(8) 173.6(4) no . . .
C(23) C(15) C(16) C(17) -177.0(4) no . . .
C(15) C(16) C(17) N(3) -0.8(6) no . . .
C(15) C(16) C(17) C(18) -179.5(4) no . . .
N(3) C(17) C(18) N(4) -5.8(5) no . . .
N(3) C(17) C(18) C(19) 174.0(4) no . . .
C(16) C(17) C(18) N(4) 173.0(4) no . . .
C(16) C(17) C(18) C(19) -7.2(7) no . . .
N(4) C(18) C(19) C(20) -1.3(7) no . . .
C(17) C(18) C(19) C(20) 179.0(4) no . . .
C(18) C(19) C(20) C(21) -1.5(7) no . . .
C(18) C(19) C(20) C(24) 177.1(4) no . . .
C(19) C(20) C(21) C(22) 2.4(7) no . . .
C(19) C(20) C(24) O(5) -170.4(5) no . . .
C(19) C(20) C(24) O(6) 11.4(7) no . . .
C(21) C(20) C(24) O(5) 8.0(7) no . . .
C(21) C(20) C(24) O(6) -170.2(5) no . . .
C(24) C(20) C(21) C(22) -176.1(4) no . . .
C(20) C(21) C(22) N(4) -0.7(8) no . . .
N(5) C(25) C(26) C(27) 1.1(9) no . . .
C(25) C(26) C(27) C(28) -0.3(8) no . . .
C(25) C(26) C(27) C(35) 179.2(5) no . . .
C(26) C(27) C(28) C(29) -0.4(8) no . . .
C(26) C(27) C(35) O(9) 9.6(8) no . . .
C(26) C(27) C(35) O(10) -167.9(5) no . . .
C(28) C(27) C(35) O(9) -171.0(5) no . . .
C(28) C(27) C(35) O(10) 11.5(8) no . . .
C(35) C(27) C(28) C(29) -179.8(5) no . . .
C(27) C(28) C(29) N(5) 0.3(8) no . . .
C(27) C(28) C(29) C(30) 179.6(5) no . . .
N(5) C(29) C(30) N(6) -8.9(7) no . . .
N(5) C(29) C(30) C(31) 170.2(4) no . . .
C(28) C(29) C(30) N(6) 171.8(5) no . . .
C(28) C(29) C(30) C(31) -9.1(8) no . . .
N(6) C(30) C(31) C(32) 2.2(8) no . . .
C(29) C(30) C(31) C(32) -176.8(4) no . . .
C(30) C(31) C(32) C(33) -2.8(8) no . . .
C(30) C(31) C(32) C(36) 176.5(5) no . . .
C(31) C(32) C(33) C(34) 1.0(8) no . . .
C(31) C(32) C(36) O(11) 17.3(8) no . . .
C(31) C(32) C(36) O(12) -163.3(5) no . . .
C(33) C(32) C(36) O(11) -163.5(5) no . . .
C(33) C(32) C(36) O(12) 15.9(8) no . . .
C(36) C(32) C(33) C(34) -178.2(5) no . . .
C(32) C(33) C(34) N(6) 1.5(9) no . . .
N(7) C(37) C(38) C(39) 0.1(8) no . . .
C(37) C(38) C(39) C(40) -3.4(8) no . . .
C(37) C(38) C(39) C(47) 174.7(5) no . . .
C(38) C(39) C(40) C(41) 2.5(8) no . . .
C(38) C(39) C(47) O(13) 3.7(8) no . . .
C(38) C(39) C(47) O(14) -173.8(5) no . . .
C(40) C(39) C(47) O(13) -178.2(5) no . . .
C(40) C(39) C(47) O(14) 4.3(7) no . . .
C(47) C(39) C(40) C(41) -175.6(4) no . . .
C(39) C(40) C(41) N(7) 1.7(8) no . . .
C(39) C(40) C(41) C(42) 179.7(4) no . . .
N(7) C(41) C(42) N(8) 2.1(7) no . . .
N(7) C(41) C(42) C(43) -176.4(4) no . . .
C(40) C(41) C(42) N(8) -176.1(5) no . . .
C(40) C(41) C(42) C(43) 5.4(8) no . . .
N(8) C(42) C(43) C(44) 2.6(8) no . . .
C(41) C(42) C(43) C(44) -179.0(5) no . . .
C(42) C(43) C(44) C(45) -1.0(8) no . . .
C(42) C(43) C(44) C(48) -179.1(5) no . . .
C(43) C(44) C(45) C(46) -1.2(9) no . . .
C(43) C(44) C(48) O(15) 30.3(8) no . . .
C(43) C(44) C(48) O(16) -149.3(5) no . . .
C(45) C(44) C(48) O(15) -147.7(6) no . . .
C(45) C(44) C(48) O(16) 32.7(9) no . . .
C(48) C(44) C(45) C(46) 176.8(5) no . . .
C(44) C(45) C(46) N(8) 2.0(10) no . . .
N(9) C(49) C(50) C(51) 0.6(9) no . . .
C(49) C(50) C(51) C(52) -2.2(8) no . . .
C(49) C(50) C(51) C(59) 175.8(5) no . . .
C(50) C(51) C(52) C(53) 2.4(8) no . . .
C(50) C(51) C(59) O(17) 11.7(8) no . . .
C(50) C(51) C(59) O(18) -168.7(5) no . . .
C(52) C(51) C(59) O(17) -170.3(5) no . . .
C(52) C(51) C(59) O(18) 9.3(8) no . . .
C(59) C(51) C(52) C(53) -175.7(5) no . . .
C(51) C(52) C(53) N(9) -1.0(8) no . . .
C(51) C(52) C(53) C(54) 174.9(5) no . . .
N(9) C(53) C(54) N(10) 4.1(7) no . . .
N(9) C(53) C(54) C(55) -176.6(5) no . . .
C(52) C(53) C(54) N(10) -172.1(5) no . . .
C(52) C(53) C(54) C(55) 7.2(9) no . . .
N(10) C(54) C(55) C(56) 4.9(9) no . . .
C(53) C(54) C(55) C(56) -174.3(5) no . . .
C(54) C(55) C(56) C(57) 1.4(9) no . . .
C(54) C(55) C(56) C(60) -177.4(5) no . . .
C(55) C(56) C(57) C(58) -4.4(9) no . . .
C(55) C(56) C(60) O(19) 11.1(10) no . . .
C(55) C(56) C(60) O(20) -164.8(6) no . . .
C(57) C(56) C(60) O(19) -167.8(6) no . . .
C(57) C(56) C(60) O(20) 16.4(9) no . . .
C(60) C(56) C(57) C(58) 174.5(6) no . . .
C(56) C(57) C(58) N(10) 1.1(10) no . . .
N(11) C(61) C(62) C(63) 1.5(8) no . . .
C(61) C(62) C(63) C(64) -0.5(8) no . . .
C(61) C(62) C(63) C(71) -178.7(5) no . . .
C(62) C(63) C(64) C(65) -0.2(7) no . . .
C(62) C(63) C(71) O(21) 13.3(8) no . . .
C(62) C(63) C(71) O(22) -166.5(5) no . . .
C(64) C(63) C(71) O(21) -164.9(5) no . . .
C(64) C(63) C(71) O(22) 15.3(7) no . . .
C(71) C(63) C(64) C(65) 178.0(4) no . . .
C(63) C(64) C(65) N(11) -0.0(7) no . . .
C(63) C(64) C(65) C(66) 178.7(4) no . . .
N(11) C(65) C(66) N(12) -7.6(5) no . . .
N(11) C(65) C(66) C(67) 170.6(4) no . . .
C(64) C(65) C(66) N(12) 173.7(4) no . . .
C(64) C(65) C(66) C(67) -8.2(7) no . . .
N(12) C(66) C(67) C(68) 0.9(7) no . . .
C(65) C(66) C(67) C(68) -177.2(4) no . . .
C(66) C(67) C(68) C(69) -4.5(7) no . . .
C(66) C(67) C(68) C(72) 172.4(4) no . . .
C(67) C(68) C(69) C(70) 4.1(7) no . . .
C(67) C(68) C(72) O(23) 24.4(7) no . . .
C(67) C(68) C(72) O(24) -153.0(5) no . . .
C(69) C(68) C(72) O(23) -158.8(4) no . . .
C(69) C(68) C(72) O(24) 23.8(6) no . . .
C(72) C(68) C(69) C(70) -172.8(4) no . . .
C(68) C(69) C(70) N(12) -0.2(7) no . . .
